data_7247749
loop_
_publ_author_name
'Kumar, Jayasree'
'Tarannum, Ibtesham'
'Zheng, Yan-Zhen'
'Singh, Saurabh Kumar'
'Mondal, Kartik Chandra'

_publ_section_title
;
 Assembly of MnIII ions into di-, tetra-, deca-nuclear coordination
 complexes, zero- to three-dimensional molecular frameworks: molecular
 spin flop to and short-range bulk magnetic spin flop ordering
;
_journal_issue 1
_journal_name_full CrystEngComm
_journal_page_first 80
_journal_page_last 99
_journal_paper_doi 10.1039/D3CE00967J
_journal_volume 26
_journal_year 2024
_chemical_formula_moiety 'C69 H60 Mn5 N12 O21 S5'
_chemical_formula_sum 'C69 H60 Mn5 N12 O21 S5'
_chemical_formula_weight 1828.29
_space_group_crystal_system triclinic
_space_group_IT_number 2
_space_group_name_Hall '-P 1'
_space_group_name_H-M_alt 'P -1'
_atom_sites_solution_hydrogens mixed
_audit_creation_method SHELXL-2018/3
_audit_update_record
;
2022-06-20 deposited with the CCDC.	2023-11-08 downloaded from the CCDC.
;
_cell_angle_alpha 71.075(7)
_cell_angle_beta 77.324(8)
_cell_angle_gamma 80.532(7)
_cell_formula_units_Z 2
_cell_length_a 9.888(4)
_cell_length_b 20.717(9)
_cell_length_c 21.011(9)
_cell_measurement_reflns_used 18127
_cell_measurement_temperature 200(2)
_cell_measurement_theta_max 31.26
_cell_measurement_theta_min 3.10
_cell_volume 3952(3)
_computing_cell_refinement 'Bruker SAINT'
_computing_data_collection 'Bruker APEX2'
_computing_data_reduction 'Bruker SAINT'
_computing_molecular_graphics 'Bruker SHELXTL'
_computing_publication_material 'Bruker SHELXTL'
_computing_structure_refinement 'SHELXL-2018/3 (Sheldrick, 2018)'
_computing_structure_solution 'SHELXS-97 (Sheldrick 2008)'
_diffrn_ambient_temperature 200(2)
_diffrn_measured_fraction_theta_full 0.996
_diffrn_measured_fraction_theta_max 0.941
_diffrn_measurement_device_type 'Bruker APEX-II CCD'
_diffrn_measurement_method '\f and \w scans'
_diffrn_radiation_type MoK\a
_diffrn_radiation_wavelength 0.71073
_diffrn_reflns_av_R_equivalents 0.0545
_diffrn_reflns_av_unetI/netI 0.0830
_diffrn_reflns_Laue_measured_fraction_full 0.996
_diffrn_reflns_Laue_measured_fraction_max 0.941
_diffrn_reflns_limit_h_max 12
_diffrn_reflns_limit_h_min -13
_diffrn_reflns_limit_k_max 27
_diffrn_reflns_limit_k_min -27
_diffrn_reflns_limit_l_max 27
_diffrn_reflns_limit_l_min -27
_diffrn_reflns_number 45446
_diffrn_reflns_point_group_measured_fraction_full 0.996
_diffrn_reflns_point_group_measured_fraction_max 0.941
_diffrn_reflns_theta_full 25.242
_diffrn_reflns_theta_max 28.101
_diffrn_reflns_theta_min 1.681
_exptl_absorpt_coefficient_mu 0.987
_exptl_absorpt_correction_T_max 0.952
_exptl_absorpt_correction_T_min 0.908
_exptl_absorpt_correction_type multi-scan
_exptl_absorpt_process_details SADABS
_exptl_crystal_colour Yellow
_exptl_crystal_density_diffrn 1.536
_exptl_crystal_description Block
_exptl_crystal_F_000 1862
_exptl_crystal_size_max 0.100
_exptl_crystal_size_mid 0.070
_exptl_crystal_size_min 0.050
_refine_diff_density_max 3.540
_refine_diff_density_min -1.435
_refine_diff_density_rms 0.179
_refine_ls_extinction_method none
_refine_ls_goodness_of_fit_ref 1.028
_refine_ls_hydrogen_treatment mixed
_refine_ls_matrix_type full
_refine_ls_number_parameters 1320
_refine_ls_number_reflns 18127
_refine_ls_number_restraints 2457
_refine_ls_restrained_S_all 1.018
_refine_ls_R_factor_all 0.1419
_refine_ls_R_factor_gt 0.0950
_refine_ls_shift/su_max 1.549
_refine_ls_shift/su_mean 0.008
_refine_ls_structure_factor_coef Fsqd
_refine_ls_weighting_details 'w=1/[\s^2^(Fo^2^)+(0.1723P)^2^+14.9587P] where P=(Fo^2^+2Fc^2^)/3'
_refine_ls_weighting_scheme calc
_refine_ls_wR_factor_gt 0.2551
_refine_ls_wR_factor_ref 0.2944
_reflns_Friedel_coverage 0.000
_reflns_number_gt 11583
_reflns_number_total 18127
_reflns_threshold_expression 'I > 2\s(I)'
_cod_data_source_file d3ce00967j2.cif
_cod_data_source_block Mn10
_cod_depositor_comments 'Adding full bibliography for 7247746--7247749.cif.'
_cod_database_code 7247749
_shelx_shelxl_version_number 2018/3
_shelx_space_group_comment
;
The symmetry employed for this shelxl refinement is uniquely defined
by the following loop, which should always be used as a source of
symmetry information in preference to the above space-group names.
They are only intended as comments.
;
_shelx_estimated_absorpt_t_min 0.908
_shelx_estimated_absorpt_t_max 0.952

loop_
_space_group_symop_operation_xyz
'x, y, z'
'-x, -y, -z'

loop_
_atom_site_label
_atom_site_type_symbol
_atom_site_fract_x
_atom_site_fract_y
_atom_site_fract_z
_atom_site_U_iso_or_equiv
_atom_site_adp_type
_atom_site_occupancy
_atom_site_site_symmetry_order
_atom_site_calc_flag
_atom_site_refinement_flags_posn
_atom_site_refinement_flags_adp
_atom_site_refinement_flags_occupancy
_atom_site_disorder_assembly
_atom_site_disorder_group
C1 C 0.3858(7) 0.9963(3) 0.3174(3) 0.0234(12) Uani 1 1 d . . . . .
C2 C 0.3041(7) 1.0493(3) 0.3416(3) 0.0262(13) Uani 1 1 d . . . . .
H2 H 0.288514 1.044277 0.389122 0.031 Uiso 1 1 calc R U . . .
C3 C 0.2463(7) 1.1078(3) 0.2986(3) 0.0281(14) Uani 1 1 d . . . . .
H3 H 0.191234 1.142534 0.316047 0.034 Uiso 1 1 calc R U . . .
C4 C 0.2708(8) 1.1150(4) 0.2285(4) 0.0340(16) Uani 1 1 d . . . . .
H4 H 0.233252 1.155294 0.198006 0.041 Uiso 1 1 calc R U . . .
C5 C 0.3484(8) 1.0643(3) 0.2036(4) 0.0313(15) Uani 1 1 d . . . . .
H5 H 0.362082 1.070270 0.155882 0.038 Uiso 1 1 calc R U . . .
C6 C 0.4084(7) 1.0039(3) 0.2457(3) 0.0259(13) Uani 1 1 d . . . . .
C7 C 0.4437(7) 0.9370(3) 0.3671(3) 0.0227(12) Uani 1 1 d . . . . .
C8 C 0.6629(8) 0.7925(4) 0.3727(4) 0.0330(15) Uani 1 1 d D . . . .
C9 C 0.7361(16) 0.7425(10) 0.4208(9) 0.043(4) Uani 0.34(2) 1 d D U P A 1
C10 C 0.676(2) 0.6887(11) 0.4834(10) 0.043(5) Uani 0.34(2) 1 d D U P A 1
H10 H 0.578479 0.687211 0.500259 0.051 Uiso 0.34(2) 1 calc R U P A 1
C11 C 0.766(3) 0.6461(12) 0.5111(12) 0.057(5) Uani 0.34(2) 1 d D U P A 1
H11 H 0.748003 0.607832 0.550515 0.068 Uiso 0.34(2) 1 calc R U P A 1
C12 C 0.909(2) 0.6643(17) 0.4732(15) 0.077(5) Uani 0.34(2) 1 d D U P A 1
H12 H 0.990023 0.638969 0.489310 0.092 Uiso 0.34(2) 1 calc R U P A 1
C13 C 0.7952(7) 0.9134(3) 0.4771(3) 0.0264(13) Uani 1 1 d . . . . .
C14 C 0.8948(8) 0.9561(4) 0.4333(4) 0.0404(18) Uani 1 1 d . . . . .
H14 H 0.870378 0.990093 0.393534 0.048 Uiso 1 1 calc R U . . .
C15 C 1.0282(9) 0.9495(5) 0.4467(5) 0.060(3) Uani 1 1 d . . . . .
H15 H 1.094362 0.978850 0.416138 0.073 Uiso 1 1 calc R U . . .
C16 C 1.0650(8) 0.9007(4) 0.5041(5) 0.053(2) Uani 1 1 d . . . . .
H16 H 1.155813 0.896949 0.513964 0.063 Uiso 1 1 calc R U . . .
C17 C 0.9708(7) 0.8581(4) 0.5466(4) 0.0361(16) Uani 1 1 d . . . . .
H17 H 0.997029 0.824540 0.586175 0.043 Uiso 1 1 calc R U . . .
C18 C 0.8356(6) 0.8622(3) 0.5338(3) 0.0228(12) Uani 1 1 d . . . . .
C19 C 0.7451(6) 0.8098(3) 0.5801(3) 0.0195(11) Uani 1 1 d . . . . .
C20 C 0.4347(7) 0.7531(3) 0.5938(3) 0.0227(12) Uani 1 1 d D . . . .
C21 C 0.355(2) 0.6942(8) 0.6239(11) 0.028(3) Uani 0.545(9) 1 d D U P B 1
C22 C 0.1896(17) 0.7055(9) 0.6399(10) 0.035(4) Uani 0.545(9) 1 d D U P B 1
H22 H 0.132484 0.747706 0.636085 0.041 Uiso 0.545(9) 1 calc R U P B 1
C23 C 0.1452(16) 0.6373(8) 0.6614(9) 0.039(3) Uani 0.545(9) 1 d D U P B 1
H23 H 0.058197 0.626321 0.657795 0.047 Uiso 0.545(9) 1 calc R U P B 1
C24 C 0.2486(16) 0.5921(9) 0.6876(9) 0.050(4) Uani 0.545(9) 1 d D U P B 1
H24 H 0.230706 0.549277 0.720912 0.060 Uiso 0.545(9) 1 calc R U P B 1
C25 C 0.4673(6) 0.7626(3) 0.7984(3) 0.0203(12) Uani 1 1 d . . . . .
C26 C 0.4048(7) 0.8228(3) 0.8143(3) 0.0263(13) Uani 1 1 d . . . . .
H26 H 0.425562 0.866219 0.782842 0.032 Uiso 1 1 calc R U . . .
C27 C 0.3151(8) 0.8196(3) 0.8740(4) 0.0315(15) Uani 1 1 d . . . . .
H27 H 0.275030 0.861055 0.883776 0.038 Uiso 1 1 calc R U . . .
C28 C 0.2800(8) 0.7571(4) 0.9215(4) 0.0365(17) Uani 1 1 d . . . . .
H28 H 0.218616 0.755613 0.963555 0.044 Uiso 1 1 calc R U . . .
C29 C 0.4311(6) 0.6980(3) 0.8455(3) 0.0183(11) Uani 1 1 d . . . . .
C30 C 0.4889(6) 0.6321(3) 0.8339(3) 0.0166(11) Uani 1 1 d . . . . .
C31 C 0.7224(7) 0.5683(3) 0.7179(3) 0.0232(12) Uani 1 1 d D . . . .
C32 C 0.7664(18) 0.5079(7) 0.6932(10) 0.020(3) Uani 0.440(9) 1 d D U P C 1
C33 C 0.748(2) 0.4373(8) 0.7101(10) 0.028(4) Uani 0.440(9) 1 d D U P C 1
H33 H 0.680529 0.414506 0.746403 0.034 Uiso 0.440(9) 1 calc R U P C 1
C34 C 0.8483(14) 0.4040(6) 0.6642(6) 0.016(2) Uani 0.440(9) 1 d D U P C 1
H34 H 0.844689 0.359491 0.661269 0.020 Uiso 0.440(9) 1 calc R U P C 1
C35 C 0.9494(16) 0.4484(6) 0.6257(8) 0.023(3) Uani 0.440(9) 1 d D U P C 1
H35 H 1.025372 0.436302 0.593810 0.028 Uiso 0.440(9) 1 calc R U P C 1
C36 C 0.3366(7) 0.6977(3) 0.9058(3) 0.0246(13) Uani 1 1 d . . . . .
H36 H 0.310598 0.655002 0.937031 0.029 Uiso 1 1 calc R U . . .
C37 C 0.7864(7) 0.4436(3) 0.9263(3) 0.0244(12) Uani 1 1 d . . . . .
C38 C 0.8928(8) 0.4629(4) 0.9488(4) 0.0373(17) Uani 1 1 d . . . . .
H38 H 0.882745 0.506873 0.955318 0.045 Uiso 1 1 calc R U . . .
C39 C 1.0143(9) 0.4183(4) 0.9619(4) 0.0436(19) Uani 1 1 d . . . . .
H39 H 1.086043 0.432718 0.976194 0.052 Uiso 1 1 calc R U . . .
C40 C 1.0289(8) 0.3541(4) 0.9541(4) 0.0368(16) Uani 1 1 d . . . . .
C41 C 0.9262(8) 0.3347(3) 0.9319(4) 0.0313(14) Uani 1 1 d . . . . .
H41 H 0.937165 0.290228 0.926534 0.038 Uiso 1 1 calc R U . . .
C42 C 0.8043(7) 0.3785(3) 0.9167(3) 0.0231(12) Uani 1 1 d . . . . .
C43 C 0.7039(7) 0.3529(3) 0.8920(3) 0.0247(13) Uani 1 1 d . . . . .
C44 C 0.4025(7) 0.4057(3) 0.8294(3) 0.0249(13) Uani 1 1 d D . . . .
C45 C 0.2882(10) 0.3904(6) 0.8020(5) 0.023(2) Uani 0.684(9) 1 d D U P D 1
C46 C 0.1370(16) 0.4367(9) 0.7941(9) 0.042(3) Uani 0.684(9) 1 d D U P D 1
H46 H 0.099434 0.478360 0.803960 0.051 Uiso 0.684(9) 1 calc R U P D 1
C47 C 0.0813(13) 0.3939(6) 0.7677(6) 0.039(2) Uani 0.684(9) 1 d D U P D 1
H47 H -0.016329 0.398637 0.768834 0.047 Uiso 0.684(9) 1 calc R U P D 1
C48 C 0.1658(13) 0.3448(6) 0.7400(7) 0.043(3) Uani 0.684(9) 1 d D U P D 1
H48 H 0.133646 0.322017 0.714353 0.052 Uiso 0.684(9) 1 calc R U P D 1
C49 C 0.3746(10) 0.1965(4) 0.9712(4) 0.0414(17) Uani 1 1 d . . . . .
C50 C 0.3019(12) 0.1985(4) 1.0350(4) 0.052(2) Uani 1 1 d . . . . .
H50 H 0.344515 0.213829 1.063154 0.063 Uiso 1 1 calc R U . . .
C51 C 0.1726(12) 0.1794(4) 1.0578(4) 0.056(2) Uani 1 1 d . . . . .
H51 H 0.123996 0.183663 1.100812 0.067 Uiso 1 1 calc R U . . .
C52 C 0.1082(11) 0.1537(5) 1.0205(4) 0.053(2) Uani 1 1 d . . . . .
H52 H 0.017256 0.139509 1.037892 0.064 Uiso 1 1 calc R U . . .
C53 C 0.1785(9) 0.1490(4) 0.9574(4) 0.0443(18) Uani 1 1 d . . . . .
H53 H 0.135236 0.131727 0.931000 0.053 Uiso 1 1 calc R U . . .
C54 C 0.3117(8) 0.1693(4) 0.9322(4) 0.0345(15) Uani 1 1 d . . . . .
C55 C 0.3792(8) 0.1644(3) 0.8646(3) 0.0305(14) Uani 1 1 d . . . . .
C56 C 0.6335(12) 0.2318(5) 0.7364(5) 0.065(3) Uani 1 1 d D . . . .
C61 C 0.3701(8) 0.9074(3) 0.6367(3) 0.0297(15) Uani 1 1 d D . . . .
H61A H 0.281995 0.887648 0.644982 0.045 Uiso 1 1 calc R U . . .
H61B H 0.356051 0.944344 0.657739 0.045 Uiso 1 1 calc R U . . .
H61C H 0.440177 0.871679 0.656627 0.045 Uiso 1 1 calc R U . . .
C62 C 0.3630(7) 0.3794(3) 1.0130(3) 0.0255(13) Uani 1 1 d D . . . .
H62A H 0.309734 0.364630 0.986864 0.038 Uiso 1 1 calc R U . . .
H62B H 0.309751 0.374824 1.059171 0.038 Uiso 1 1 calc R U . . .
H62C H 0.452020 0.350657 1.015823 0.038 Uiso 1 1 calc R U . . .
C64 C 0.791(7) 0.975(2) 0.239(3) 0.045(8) Uani 0.161(15) 1 d D U P E 1
H64 H 0.720753 1.012886 0.236066 0.054 Uiso 0.161(15) 1 calc R U P E 1
C65 C 0.979(7) 1.027(3) 0.177(4) 0.070(14) Uani 0.161(15) 1 d D U P E 1
H65A H 0.888978 1.036832 0.162538 0.104 Uiso 0.161(15) 1 calc R U P E 1
H65B H 1.051850 1.015835 0.141416 0.104 Uiso 0.161(15) 1 calc R U P E 1
H65C H 1.000924 1.067359 0.186520 0.104 Uiso 0.161(15) 1 calc R U P E 1
C66 C 1.145(8) 0.936(4) 0.215(5) 0.086(10) Uani 0.161(15) 1 d D U P E 1
H66A H 1.147305 0.886578 0.220415 0.128 Uiso 0.161(15) 1 calc R U P E 1
H66B H 1.205431 0.941797 0.243212 0.128 Uiso 0.161(15) 1 calc R U P E 1
H66C H 1.177312 0.960034 0.166871 0.128 Uiso 0.161(15) 1 calc R U P E 1
C67 C 0.9086(9) 0.6588(4) 0.7950(4) 0.0421(17) Uani 1 1 d . . . . .
H67 H 0.886414 0.613443 0.803997 0.050 Uiso 1 1 calc R U . . .
C68 C 1.0698(12) 0.7333(5) 0.7960(6) 0.064(3) Uani 1 1 d . . . . .
H68A H 1.161518 0.734512 0.766316 0.096 Uiso 1 1 calc R U . . .
H68B H 1.076154 0.743604 0.837494 0.096 Uiso 1 1 calc R U . . .
H68C H 1.002788 0.767413 0.771696 0.096 Uiso 1 1 calc R U . . .
C69 C 1.1135(11) 0.6081(5) 0.8454(6) 0.059(3) Uani 1 1 d . . . . .
H69A H 1.112296 0.606920 0.892505 0.089 Uiso 1 1 calc R U . . .
H69B H 1.208623 0.611951 0.819459 0.089 Uiso 1 1 calc R U . . .
H69C H 1.081029 0.565770 0.845565 0.089 Uiso 1 1 calc R U . . .
N1 N 0.5269(6) 0.8886(3) 0.3462(3) 0.0244(11) Uani 1 1 d . . . . .
N2 N 0.5794(6) 0.8352(3) 0.3989(3) 0.0236(11) Uani 1 1 d . . . . .
N3 N 0.6246(5) 0.8065(2) 0.5657(2) 0.0193(10) Uani 1 1 d . . . . .
N4 N 0.5525(6) 0.7504(2) 0.6109(3) 0.0212(10) Uani 1 1 d . . . . .
N5 N 0.5811(5) 0.6298(2) 0.7780(2) 0.0190(10) Uani 1 1 d . . . . .
N6 N 0.6257(5) 0.5630(2) 0.7728(3) 0.0201(10) Uani 1 1 d . . . . .
N7 N 0.5906(6) 0.3926(3) 0.8733(3) 0.0234(11) Uani 1 1 d . . . . .
N8 N 0.5039(6) 0.3610(3) 0.8488(3) 0.0277(12) Uani 1 1 d . . . . .
N9 N 0.4947(7) 0.1924(3) 0.8345(3) 0.0330(12) Uani 1 1 d . . . . .
N10 N 0.5426(7) 0.1895(3) 0.7666(3) 0.0361(14) Uani 1 1 d . . . . .
N11 N 0.9741(10) 0.9681(5) 0.2406(5) 0.074(3) Uani 1 1 d . U . . .
N12 N 1.0240(7) 0.6655(4) 0.8144(4) 0.0466(16) Uani 1 1 d . . . . .
O1 O 0.4121(5) 0.9334(2) 0.4308(2) 0.0230(9) Uani 1 1 d . . . . .
O2 O 0.4800(6) 0.9576(2) 0.2172(2) 0.0335(11) Uani 1 1 d . . . . .
O3 O 0.6949(6) 0.8004(3) 0.3066(3) 0.0381(12) Uani 1 1 d . . . . .
O4 O 0.6686(5) 0.9257(2) 0.4627(2) 0.0243(9) Uani 1 1 d . . . . .
O5 O 0.3880(5) 0.8047(2) 0.5445(2) 0.0251(9) Uani 1 1 d . . . . .
O6 O 0.7895(4) 0.7674(2) 0.6330(2) 0.0230(9) Uani 1 1 d . . . . .
O7 O 0.5566(5) 0.7694(2) 0.7402(2) 0.0261(9) Uani 1 1 d . . . . .
O8 O 0.7665(5) 0.6269(2) 0.6787(2) 0.0252(9) Uani 1 1 d . . . . .
O9 O 0.4455(5) 0.5767(2) 0.8792(2) 0.0219(9) Uani 1 1 d . . . . .
O10 O 0.7288(6) 0.2917(3) 0.8877(3) 0.0415(13) Uani 1 1 d . . . . .
O11 O 0.3863(5) 0.4688(2) 0.8347(2) 0.0255(9) Uani 1 1 d . . . . .
O12 O 0.6734(5) 0.4880(2) 0.9175(2) 0.0266(10) Uani 1 1 d . . . . .
O13 O 0.6776(8) 0.2686(4) 0.7672(4) 0.076(2) Uani 1 1 d . . . . .
O14 O 0.5004(7) 0.2177(3) 0.9516(3) 0.0507(14) Uani 1 1 d . . . . .
O15 O 0.3208(5) 0.1325(3) 0.8353(3) 0.0334(11) Uani 1 1 d . . . . .
O16 O 0.4170(5) 0.9343(2) 0.5646(2) 0.0290(10) Uani 1 1 d D . . . .
O17 O 0.3885(6) 0.4496(2) 0.9795(2) 0.0334(12) Uani 1 1 d D . . . .
O18 O 1.0816(10) 0.7600(5) 0.3431(5) 0.092(3) Uani 1 1 d D U . . .
O19 O 0.789(5) 0.919(2) 0.242(3) 0.043(7) Uani 0.161(15) 1 d D U P E 1
O20 O 0.8312(5) 0.7040(3) 0.7677(3) 0.0385(12) Uani 1 1 d . . . . .
S1 S 0.9195(5) 0.7272(3) 0.4051(2) 0.020(3) Uani 0.34(2) 1 d D U P A 1
S2 S 0.9287(7) 0.5129(4) 0.6384(4) 0.0499(19) Uani 0.440(9) 1 d D U P C 1
S3 S 0.4143(4) 0.6164(2) 0.6569(3) 0.0402(13) Uani 0.545(9) 1 d D U P B 1
S4 S 0.3308(4) 0.32952(19) 0.7564(2) 0.0463(11) Uani 0.684(9) 1 d D U P D 1
O19A O 0.7826(12) 0.1663(6) 0.8633(7) 0.050(3) Uani 0.516(14) 1 d D U P F 1
C70A C 0.9386(19) 0.1837(12) 0.8226(11) 0.069(5) Uani 0.516(14) 1 d D U P F 1
H70A H 0.949541 0.181682 0.775757 0.104 Uiso 0.516(14) 1 calc R U P F 1
H70B H 1.007437 0.150063 0.846096 0.104 Uiso 0.516(14) 1 calc R U P F 1
H70C H 0.952882 0.229775 0.821455 0.104 Uiso 0.516(14) 1 calc R U P F 1
Mn1 Mn 0.59268(11) 0.87950(5) 0.25455(5) 0.0254(2) Uani 1 1 d . . . . .
Mn2 Mn 0.52229(10) 0.86967(4) 0.49672(5) 0.0192(2) Uani 1 1 d D . . . .
Mn3 Mn 0.67081(10) 0.70421(4) 0.70583(5) 0.0199(2) Uani 1 1 d . . . . .
Mn4 Mn 0.52662(10) 0.48586(4) 0.87505(5) 0.0200(2) Uani 1 1 d D . . . .
Mn5 Mn 0.59832(14) 0.24653(5) 0.86331(6) 0.0380(3) Uani 1 1 d D . . . .
C32A C 0.7919(15) 0.5110(7) 0.6932(8) 0.023(3) Uani 0.560(9) 1 d D U P C 2
C33A C 0.8982(18) 0.5045(8) 0.6376(8) 0.034(3) Uani 0.560(9) 1 d D U P C 2
H33A H 0.957383 0.539045 0.610829 0.041 Uiso 0.560(9) 1 calc R U P C 2
C34A C 0.9049(16) 0.4388(7) 0.6269(8) 0.043(3) Uani 0.560(9) 1 d D U P C 2
H34A H 0.977300 0.421526 0.596887 0.052 Uiso 0.560(9) 1 calc R U P C 2
C35A C 0.7919(18) 0.4040(8) 0.6661(8) 0.053(4) Uani 0.560(9) 1 d D U P C 2
H35A H 0.768518 0.364372 0.659210 0.064 Uiso 0.560(9) 1 calc R U P C 2
S2A S 0.7122(4) 0.43375(19) 0.7186(2) 0.0310(11) Uani 0.560(9) 1 d D U P C 2
C21A C 0.339(2) 0.6996(9) 0.6305(11) 0.022(3) Uani 0.455(9) 1 d D U P B 2
C22A C 0.3816(15) 0.6249(7) 0.6807(8) 0.015(2) Uani 0.455(9) 1 d D U P B 2
H22A H 0.451695 0.612773 0.708209 0.018 Uiso 0.455(9) 1 calc R U P B 2
C23A C 0.2876(18) 0.5796(9) 0.6746(9) 0.035(3) Uani 0.455(9) 1 d D U P B 2
H23A H 0.307770 0.532567 0.676756 0.042 Uiso 0.455(9) 1 calc R U P B 2
C24A C 0.1672(18) 0.6194(8) 0.6653(11) 0.035(4) Uani 0.455(9) 1 d D U P B 2
H24A H 0.079655 0.601056 0.680582 0.042 Uiso 0.455(9) 1 calc R U P B 2
S3A S 0.1804(6) 0.7035(3) 0.6250(3) 0.0405(16) Uani 0.455(9) 1 d D U P B 2
C45A C 0.3272(18) 0.3899(12) 0.7874(10) 0.025(3) Uani 0.316(9) 1 d D U P D 2
C46A C 0.3677(18) 0.3474(9) 0.7314(9) 0.009(2) Uani 0.316(9) 1 d D U P D 2
H46A H 0.451881 0.322382 0.716979 0.011 Uiso 0.316(9) 1 calc R U P D 2
C47A C 0.230(2) 0.3608(14) 0.7107(13) 0.045(4) Uani 0.316(9) 1 d D U P D 2
H47A H 0.217521 0.345894 0.674252 0.054 Uiso 0.316(9) 1 calc R U P D 2
C48A C 0.116(2) 0.3951(15) 0.7442(14) 0.047(5) Uani 0.316(9) 1 d D U P D 2
H48A H 0.023123 0.400260 0.736487 0.057 Uiso 0.316(9) 1 calc R U P D 2
S4A S 0.1631(14) 0.4250(7) 0.7977(8) 0.077(4) Uani 0.316(9) 1 d D U P D 2
C9A C 0.7320(13) 0.7323(8) 0.4183(6) 0.053(3) Uani 0.66(2) 1 d D U P A 2
C10A C 0.6864(13) 0.6923(6) 0.4912(6) 0.033(3) Uani 0.66(2) 1 d D U P A 2
H10A H 0.596883 0.697430 0.518063 0.039 Uiso 0.66(2) 1 calc R U P A 2
C11A C 0.8023(18) 0.6445(9) 0.5135(9) 0.076(4) Uani 0.66(2) 1 d D U P A 2
H11A H 0.794151 0.603608 0.550849 0.091 Uiso 0.66(2) 1 calc R U P A 2
C12A C 0.9200(19) 0.6648(12) 0.4757(10) 0.088(4) Uani 0.66(2) 1 d D U P A 2
H12A H 1.005638 0.643247 0.489699 0.106 Uiso 0.66(2) 1 calc R U P A 2
S1A S 0.9202(13) 0.7261(8) 0.4055(7) 0.223(10) Uani 0.66(2) 1 d D U P A 2
O19B O 0.7428(16) 0.1468(8) 0.9098(8) 0.061(4) Uani 0.484(14) 1 d D U P F 2
C70B C 0.768(3) 0.0936(15) 0.9840(12) 0.109(8) Uani 0.484(14) 1 d D U P F 2
H70D H 0.861839 0.069740 0.979504 0.164 Uiso 0.484(14) 1 calc R U P F 2
H70E H 0.699121 0.060030 1.000093 0.164 Uiso 0.484(14) 1 calc R U P F 2
H70F H 0.757069 0.119207 1.017016 0.164 Uiso 0.484(14) 1 calc R U P F 2
C58 C 0.6377(16) 0.3359(8) 0.6026(7) 0.048(3) Uani 0.687(10) 1 d D U P G 1
H58 H 0.598376 0.378550 0.609768 0.058 Uiso 0.687(10) 1 calc R U P G 1
C57 C 0.6628(13) 0.2535(6) 0.6568(6) 0.044(3) Uani 0.687(10) 1 d D U P G 1
S5 S 0.7401(6) 0.1955(3) 0.6195(3) 0.086(2) Uani 0.687(10) 1 d D U P G 1
C60 C 0.7643(19) 0.2448(8) 0.5436(8) 0.066(4) Uani 0.687(10) 1 d D U P G 1
H60 H 0.814106 0.230089 0.505789 0.079 Uiso 0.687(10) 1 calc R U P G 1
C59 C 0.7042(18) 0.3135(9) 0.5373(9) 0.070(4) Uani 0.687(10) 1 d D U P G 1
H59 H 0.704510 0.345804 0.493275 0.084 Uiso 0.687(10) 1 calc R U P G 1
C58A C 0.845(4) 0.1789(15) 0.6383(16) 0.094(7) Uani 0.313(10) 1 d D U P G 2
H58A H 0.855497 0.127878 0.658259 0.113 Uiso 0.313(10) 1 calc R U P G 2
S5A S 0.677(2) 0.3088(11) 0.6106(11) 0.163(7) Uani 0.313(10) 1 d D U P G 2
C60A C 0.759(4) 0.2856(17) 0.5460(14) 0.096(7) Uani 0.313(10) 1 d D U P G 2
H60A H 0.752472 0.312067 0.500268 0.116 Uiso 0.313(10) 1 calc R U P G 2
C59A C 0.841(4) 0.2224(17) 0.5631(15) 0.081(6) Uani 0.313(10) 1 d D U P G 2
H59A H 0.895444 0.205786 0.527329 0.098 Uiso 0.313(10) 1 calc R U P G 2
C57A C 0.736(3) 0.2373(13) 0.6690(10) 0.063(5) Uani 0.313(10) 1 d D U P G 2
C64A C 0.8642(12) 0.9306(6) 0.2568(6) 0.050(3) Uani 0.839(15) 1 d D U P E 2
C65A C 0.956(2) 1.0413(10) 0.2155(12) 0.114(7) Uani 0.839(15) 1 d D U P E 2
H65D H 1.006231 1.056490 0.168312 0.171 Uiso 0.839(15) 1 calc R U P E 2
H65E H 0.993789 1.060592 0.244168 0.171 Uiso 0.839(15) 1 calc R U P E 2
H65F H 0.857035 1.057028 0.216941 0.171 Uiso 0.839(15) 1 calc R U P E 2
C66A C 1.0983(15) 0.9418(9) 0.2685(10) 0.096(6) Uani 0.839(15) 1 d D U P E 2
H66D H 1.114979 0.971725 0.293201 0.144 Uiso 0.839(15) 1 calc R U P E 2
H66E H 1.177353 0.940132 0.231415 0.144 Uiso 0.839(15) 1 calc R U P E 2
H66F H 1.088007 0.895477 0.300066 0.144 Uiso 0.839(15) 1 calc R U P E 2
O21 O 0.7598(9) 0.9478(4) 0.2361(4) 0.042(2) Uani 0.839(15) 1 d D U P E 2
H16A H 0.389(9) 0.9769(11) 0.5518(12) 0.062 Uiso 1 1 d D U . . .
H17A H 0.362(8) 0.4717(16) 1.0087(17) 0.062 Uiso 1 1 d D U . . .
H19A H 0.792(4) 0.127(3) 0.893(4) 0.062 Uiso 0.516(14) 1 d D U P F 1
H19B H 0.822(5) 0.147(4) 0.883(3) 0.062 Uiso 0.484(14) 1 d D U P F 2
H64A H 0.879(11) 0.888(6) 0.289(6) 0.050 Uiso 0.839(15) 1 d . U P E 2

loop_
_atom_site_aniso_label
_atom_site_aniso_U_11
_atom_site_aniso_U_22
_atom_site_aniso_U_33
_atom_site_aniso_U_23
_atom_site_aniso_U_13
_atom_site_aniso_U_12
C1 0.034(3) 0.017(3) 0.021(3) -0.004(2) -0.005(2) -0.012(2)
C2 0.036(4) 0.021(3) 0.021(3) -0.003(2) -0.004(3) -0.008(2)
C3 0.037(4) 0.021(3) 0.029(3) -0.006(2) -0.011(3) -0.003(3)
C4 0.053(5) 0.021(3) 0.030(3) -0.004(3) -0.014(3) -0.006(3)
C5 0.052(4) 0.022(3) 0.023(3) -0.005(2) -0.013(3) -0.010(3)
C6 0.037(4) 0.018(3) 0.024(3) -0.005(2) -0.006(3) -0.009(2)
C7 0.033(3) 0.014(3) 0.022(3) -0.005(2) -0.002(2) -0.011(2)
C8 0.035(4) 0.036(4) 0.030(3) -0.014(3) -0.007(3) 0.000(3)
C9 0.044(4) 0.043(4) 0.043(4) -0.0134(17) -0.0079(17) -0.0031(15)
C10 0.044(5) 0.042(5) 0.043(5) -0.0135(18) -0.0070(17) -0.0034(15)
C11 0.057(5) 0.057(5) 0.056(5) -0.0163(19) -0.0108(17) -0.0038(16)
C12 0.076(5) 0.077(6) 0.077(6) -0.023(2) -0.0140(17) -0.0073(16)
C13 0.031(3) 0.019(3) 0.025(3) -0.005(2) 0.003(2) -0.003(2)
C14 0.034(4) 0.025(4) 0.044(4) 0.009(3) 0.004(3) -0.006(3)
C15 0.038(4) 0.051(5) 0.063(6) 0.019(4) 0.003(4) -0.014(4)
C16 0.025(4) 0.041(5) 0.073(6) 0.012(4) -0.007(4) -0.014(3)
C17 0.026(3) 0.027(4) 0.046(4) 0.002(3) -0.003(3) -0.005(3)
C18 0.023(3) 0.016(3) 0.022(3) -0.003(2) 0.005(2) -0.002(2)
C19 0.020(3) 0.013(3) 0.020(3) -0.003(2) 0.002(2) 0.000(2)
C20 0.032(3) 0.012(3) 0.024(3) -0.003(2) -0.009(2) -0.001(2)
C21 0.029(3) 0.027(3) 0.028(3) -0.0077(16) -0.0045(16) -0.0028(15)
C22 0.035(4) 0.034(4) 0.034(4) -0.0098(17) -0.0062(16) -0.0040(15)
C23 0.039(3) 0.039(3) 0.040(3) -0.0114(17) -0.0066(16) -0.0050(15)
C24 0.050(4) 0.049(4) 0.051(4) -0.0134(17) -0.0077(16) -0.0054(15)
C25 0.027(3) 0.015(3) 0.022(3) -0.007(2) -0.007(2) -0.004(2)
C26 0.035(4) 0.011(3) 0.030(3) -0.004(2) -0.002(3) -0.004(2)
C27 0.048(4) 0.010(3) 0.035(3) -0.009(2) -0.003(3) 0.004(3)
C28 0.049(5) 0.022(3) 0.031(4) -0.010(3) 0.009(3) 0.000(3)
C29 0.023(3) 0.012(2) 0.023(3) -0.005(2) -0.010(2) -0.001(2)
C30 0.023(3) 0.010(2) 0.018(3) -0.0035(19) -0.010(2) 0.001(2)
C31 0.028(3) 0.018(3) 0.021(3) -0.003(2) -0.005(2) 0.002(2)
C32 0.020(3) 0.020(3) 0.019(3) -0.0064(17) -0.0032(15) -0.0009(15)
C33 0.028(4) 0.028(4) 0.028(4) -0.0102(18) -0.0039(15) -0.0026(15)
C34 0.016(3) 0.017(3) 0.017(3) -0.0056(16) -0.0035(15) -0.0017(15)
C35 0.023(3) 0.023(3) 0.024(3) -0.0075(16) -0.0033(15) -0.0028(15)
C36 0.035(4) 0.014(3) 0.023(3) -0.005(2) -0.002(2) -0.003(2)
C37 0.038(3) 0.021(3) 0.014(3) -0.005(2) -0.004(2) -0.003(2)
C38 0.052(4) 0.026(3) 0.046(4) -0.021(3) -0.018(3) -0.004(3)
C39 0.048(4) 0.042(4) 0.053(5) -0.021(4) -0.024(4) -0.001(3)
C40 0.041(4) 0.028(3) 0.039(4) -0.006(3) -0.011(3) -0.001(3)
C41 0.040(4) 0.019(3) 0.035(4) -0.008(3) -0.007(3) -0.003(3)
C42 0.034(3) 0.016(3) 0.019(3) -0.006(2) -0.001(2) -0.005(2)
C43 0.040(3) 0.011(3) 0.022(3) -0.004(2) -0.007(3) -0.001(2)
C44 0.045(4) 0.018(3) 0.015(3) -0.007(2) -0.009(2) -0.004(2)
C45 0.024(2) 0.022(2) 0.022(2) -0.0087(15) -0.0034(14) -0.0008(14)
C46 0.042(3) 0.041(3) 0.043(4) -0.0119(17) -0.0082(16) -0.0064(15)
C47 0.040(3) 0.040(3) 0.038(3) -0.0130(16) -0.0079(15) -0.0026(15)
C48 0.044(3) 0.044(3) 0.044(3) -0.0148(16) -0.0088(15) -0.0052(15)
C49 0.082(5) 0.020(3) 0.027(3) -0.007(3) -0.024(3) 0.001(3)
C50 0.109(6) 0.024(4) 0.023(3) -0.003(3) -0.020(4) 0.000(4)
C51 0.101(6) 0.035(4) 0.022(4) -0.007(3) -0.013(4) 0.017(4)
C52 0.065(6) 0.054(5) 0.030(4) -0.012(4) -0.004(3) 0.016(4)
C53 0.053(4) 0.048(5) 0.033(4) -0.017(3) -0.009(3) 0.004(4)
C54 0.052(4) 0.024(3) 0.030(3) -0.010(3) -0.016(3) 0.004(3)
C55 0.050(4) 0.021(3) 0.024(3) -0.007(2) -0.017(3) 0.003(3)
C56 0.103(7) 0.047(5) 0.058(4) -0.039(4) 0.017(4) -0.039(5)
C61 0.044(4) 0.020(3) 0.021(3) -0.002(2) -0.002(3) -0.003(3)
C62 0.033(4) 0.014(3) 0.027(3) -0.002(2) -0.005(3) -0.007(2)
C64 0.061(10) 0.045(14) 0.033(18) -0.018(13) 0.001(13) -0.018(10)
C65 0.066(19) 0.07(2) 0.08(3) -0.002(18) -0.03(2) -0.054(15)
C66 0.086(10) 0.086(10) 0.086(10) -0.026(4) -0.015(3) -0.009(3)
C67 0.046(4) 0.038(4) 0.041(4) -0.009(3) -0.009(3) -0.003(3)
C68 0.076(7) 0.056(5) 0.062(6) -0.015(5) -0.034(5) 0.011(4)
C69 0.062(6) 0.051(5) 0.074(7) -0.017(5) -0.036(5) -0.004(4)
N1 0.039(3) 0.017(2) 0.018(2) -0.0039(19) -0.004(2) -0.009(2)
N2 0.032(3) 0.018(2) 0.021(2) -0.0037(19) -0.005(2) -0.0076(19)
N3 0.028(3) 0.007(2) 0.020(2) 0.0015(18) -0.0038(19) -0.0040(18)
N4 0.030(3) 0.008(2) 0.023(3) 0.0004(18) -0.004(2) -0.0053(19)
N5 0.029(3) 0.008(2) 0.019(2) -0.0022(18) -0.0077(19) 0.0007(18)
N6 0.030(3) 0.008(2) 0.021(2) -0.0029(18) -0.0073(19) 0.0035(18)
N7 0.043(3) 0.013(2) 0.019(3) -0.0050(19) -0.014(2) -0.004(2)
N8 0.049(3) 0.014(2) 0.026(3) -0.007(2) -0.017(2) -0.002(2)
N9 0.049(3) 0.020(3) 0.035(3) -0.011(2) -0.013(2) -0.003(2)
N10 0.056(4) 0.023(3) 0.038(3) -0.019(2) -0.008(3) -0.006(3)
N11 0.064(5) 0.082(6) 0.077(6) -0.005(5) -0.015(4) -0.046(4)
N12 0.038(4) 0.052(4) 0.056(4) -0.024(3) -0.013(3) 0.002(3)
O1 0.029(2) 0.018(2) 0.020(2) -0.0026(16) -0.0027(17) -0.0041(17)
O2 0.059(3) 0.023(2) 0.022(2) -0.0096(19) -0.011(2) -0.003(2)
O3 0.047(3) 0.038(3) 0.028(2) -0.016(2) -0.005(2) 0.008(2)
O4 0.033(2) 0.015(2) 0.023(2) 0.0004(17) -0.0055(18) -0.0056(17)
O5 0.028(2) 0.015(2) 0.027(2) 0.0020(17) -0.0064(18) -0.0041(17)
O6 0.023(2) 0.021(2) 0.021(2) -0.0004(16) -0.0021(16) -0.0028(17)
O7 0.036(3) 0.011(2) 0.028(2) -0.0028(17) -0.0010(18) -0.0057(17)
O8 0.033(3) 0.0148(19) 0.025(2) -0.0058(17) -0.0025(18) 0.0005(17)
O9 0.036(2) 0.0103(18) 0.019(2) -0.0046(15) -0.0021(17) -0.0027(17)
O10 0.052(3) 0.020(2) 0.065(4) -0.025(2) -0.025(3) 0.008(2)
O11 0.038(3) 0.015(2) 0.025(2) -0.0075(17) -0.0090(19) -0.0007(18)
O12 0.043(3) 0.015(2) 0.024(2) -0.0069(17) -0.0111(19) -0.0018(18)
O13 0.099(5) 0.072(4) 0.077(4) -0.058(4) 0.027(4) -0.052(4)
O14 0.097(4) 0.030(3) 0.036(3) -0.003(2) -0.034(3) -0.020(3)
O15 0.041(3) 0.035(3) 0.032(3) -0.018(2) -0.010(2) -0.005(2)
O16 0.049(3) 0.014(2) 0.018(2) -0.0007(17) -0.0011(19) -0.002(2)
O17 0.066(3) 0.012(2) 0.022(2) -0.0064(17) 0.001(2) -0.013(2)
O18 0.090(3) 0.091(3) 0.092(3) -0.0277(16) -0.0124(15) -0.0078(15)
O19 0.048(11) 0.045(13) 0.043(16) -0.020(13) -0.004(10) -0.014(10)
O20 0.039(3) 0.045(3) 0.033(3) -0.011(2) -0.015(2) 0.002(2)
S1 0.016(3) 0.020(3) 0.025(3) -0.0066(14) -0.0085(12) 0.0031(11)
S2 0.051(2) 0.049(2) 0.049(2) -0.0151(14) -0.0088(14) -0.0037(13)
S3 0.0393(17) 0.0334(16) 0.0457(18) -0.0041(11) -0.0114(12) -0.0084(11)
S4 0.0534(16) 0.0458(15) 0.0519(16) -0.0253(11) -0.0227(11) 0.0015(10)
O19A 0.052(3) 0.049(3) 0.053(3) -0.0181(17) -0.0097(16) -0.0049(15)
C70A 0.068(6) 0.071(6) 0.070(6) -0.023(3) -0.013(3) -0.008(3)
Mn1 0.0358(6) 0.0225(5) 0.0218(5) -0.0099(4) -0.0059(4) -0.0064(4)
Mn2 0.0266(5) 0.0104(4) 0.0183(5) -0.0008(3) -0.0039(4) -0.0032(3)
Mn3 0.0258(5) 0.0118(4) 0.0195(5) -0.0012(3) -0.0043(4) -0.0014(3)
Mn4 0.0368(6) 0.0081(4) 0.0163(4) -0.0038(3) -0.0070(4) -0.0019(4)
Mn5 0.0560(8) 0.0183(5) 0.0506(7) -0.0201(5) -0.0180(6) -0.0024(5)
C32A 0.023(3) 0.023(3) 0.023(3) -0.0070(16) -0.0047(15) -0.0020(14)
C33A 0.034(4) 0.034(3) 0.033(3) -0.0101(17) -0.0058(15) -0.0031(15)
C34A 0.044(3) 0.043(3) 0.043(3) -0.0145(17) -0.0070(15) -0.0027(15)
C35A 0.054(4) 0.053(4) 0.053(4) -0.0167(18) -0.0090(16) -0.0062(16)
S2A 0.0339(17) 0.0302(15) 0.0318(15) -0.0173(10) 0.0013(11) -0.0047(10)
C21A 0.023(3) 0.021(3) 0.022(3) -0.0059(15) -0.0030(16) -0.0014(15)
C22A 0.015(3) 0.014(3) 0.015(3) -0.0040(15) -0.0018(15) -0.0018(15)
C23A 0.036(3) 0.034(3) 0.036(4) -0.0108(17) -0.0051(16) -0.0043(15)
C24A 0.035(4) 0.035(4) 0.036(4) -0.0102(18) -0.0063(16) -0.0047(15)
S3A 0.042(2) 0.0380(19) 0.041(2) -0.0098(13) -0.0074(13) -0.0073(12)
C45A 0.026(4) 0.025(4) 0.025(4) -0.0080(18) -0.0038(16) -0.0023(15)
C46A 0.009(2) 0.009(2) 0.009(2) -0.0027(6) -0.0016(4) -0.0009(2)
C47A 0.045(4) 0.046(4) 0.046(4) -0.0134(19) -0.0095(17) -0.0049(15)
C48A 0.046(5) 0.048(5) 0.047(5) -0.013(2) -0.0088(17) -0.0044(15)
S4A 0.078(4) 0.077(4) 0.078(4) -0.0225(19) -0.0146(16) -0.0105(15)
C9A 0.054(3) 0.053(3) 0.052(3) -0.0156(16) -0.0086(16) -0.0012(15)
C10A 0.035(3) 0.030(3) 0.034(3) -0.0119(15) -0.0047(15) -0.0008(14)
C11A 0.075(4) 0.076(4) 0.075(4) -0.0216(18) -0.0140(16) -0.0048(15)
C12A 0.088(4) 0.089(5) 0.088(5) -0.0258(19) -0.0167(16) -0.0079(16)
S1A 0.223(10) 0.222(10) 0.223(10) -0.066(3) -0.040(2) -0.0218(18)
O19B 0.063(4) 0.060(4) 0.063(4) -0.0203(18) -0.0114(16) -0.0065(15)
C70B 0.111(8) 0.112(8) 0.107(8) -0.035(3) -0.021(3) -0.013(3)
C58 0.061(5) 0.047(4) 0.042(4) -0.019(3) -0.013(4) -0.005(4)
C57 0.043(5) 0.041(4) 0.051(4) -0.015(3) -0.007(3) -0.009(4)
S5 0.092(3) 0.098(3) 0.082(3) -0.040(2) 0.003(2) -0.044(2)
C60 0.073(6) 0.063(5) 0.066(5) -0.029(4) -0.004(4) -0.013(4)
C59 0.075(6) 0.073(5) 0.065(5) -0.027(4) -0.013(4) -0.002(4)
C58A 0.094(8) 0.095(8) 0.092(7) -0.031(5) -0.015(5) -0.002(5)
S5A 0.162(8) 0.165(8) 0.157(8) -0.046(5) -0.025(5) -0.009(5)
C60A 0.098(8) 0.096(8) 0.092(8) -0.028(5) -0.016(5) -0.006(5)
C59A 0.082(8) 0.083(7) 0.079(7) -0.026(5) -0.010(5) -0.009(5)
C57A 0.063(5) 0.063(5) 0.063(5) -0.020(2) -0.0108(16) -0.0073(16)
C64A 0.044(5) 0.041(6) 0.063(7) -0.006(5) -0.009(4) -0.015(4)
C65A 0.104(13) 0.097(8) 0.132(17) 0.016(12) -0.045(13) -0.059(8)
C66A 0.061(8) 0.094(11) 0.125(14) -0.005(10) -0.020(8) -0.038(7)
O21 0.054(4) 0.037(5) 0.039(4) -0.007(4) -0.011(3) -0.028(4)

loop_
_atom_type_symbol
_atom_type_description
_atom_type_scat_dispersion_real
_atom_type_scat_dispersion_imag
_atom_type_scat_source
C C 0.0033 0.0016 'International Tables Vol C Tables 4.2.6.8 and 6.1.1.4'
H H 0.0000 0.0000 'International Tables Vol C Tables 4.2.6.8 and 6.1.1.4'
Mn Mn 0.3368 0.7283 'International Tables Vol C Tables 4.2.6.8 and 6.1.1.4'
N N 0.0061 0.0033 'International Tables Vol C Tables 4.2.6.8 and 6.1.1.4'
O O 0.0106 0.0060 'International Tables Vol C Tables 4.2.6.8 and 6.1.1.4'
S S 0.1246 0.1234 'International Tables Vol C Tables 4.2.6.8 and 6.1.1.4'

loop_
_geom_angle_atom_site_label_1
_geom_angle_atom_site_label_2
_geom_angle_atom_site_label_3
_geom_angle
_geom_angle_site_symmetry_1
_geom_angle_site_symmetry_3
_geom_angle_publ_flag
C2 C1 C6 118.7(6) . . ?
C2 C1 C7 117.9(6) . . ?
C6 C1 C7 123.5(6) . . ?
C3 C2 C1 122.3(6) . . ?
C3 C2 H2 118.8 . . ?
C1 C2 H2 118.8 . . ?
C2 C3 C4 118.4(6) . . ?
C2 C3 H3 120.8 . . ?
C4 C3 H3 120.8 . . ?
C5 C4 C3 120.7(6) . . ?
C5 C4 H4 119.7 . . ?
C3 C4 H4 119.7 . . ?
C4 C5 C6 122.5(6) . . ?
C4 C5 H5 118.7 . . ?
C6 C5 H5 118.7 . . ?
O2 C6 C5 118.2(6) . . ?
O2 C6 C1 124.4(6) . . ?
C5 C6 C1 117.4(6) . . ?
O1 C7 N1 121.4(6) . . ?
O1 C7 C1 118.8(6) . . ?
N1 C7 C1 119.8(6) . . ?
N2 C8 O3 123.7(7) . . ?
N2 C8 C9 112.8(11) . . ?
O3 C8 C9 122.7(10) . . ?
N2 C8 C9A 118.8(8) . . ?
O3 C8 C9A 117.5(8) . . ?
C8 C9 C10 127.3(14) . . ?
C8 C9 S1 121.8(11) . . ?
C10 C9 S1 110.2(12) . . ?
C11 C10 C9 113.0(16) . . ?
C11 C10 H10 123.5 . . ?
C9 C10 H10 123.5 . . ?
C10 C11 C12 110.0(17) . . ?
C10 C11 H11 125.0 . . ?
C12 C11 H11 125.0 . . ?
C11 C12 S1 118.0(15) . . ?
C11 C12 H12 121.0 . . ?
S1 C12 H12 121.0 . . ?
O4 C13 C18 124.6(6) . . ?
O4 C13 C14 117.3(6) . . ?
C18 C13 C14 118.1(7) . . ?
C15 C14 C13 121.2(7) . . ?
C15 C14 H14 119.4 . . ?
C13 C14 H14 119.4 . . ?
C16 C15 C14 120.2(7) . . ?
C16 C15 H15 119.9 . . ?
C14 C15 H15 119.9 . . ?
C17 C16 C15 119.5(8) . . ?
C17 C16 H16 120.2 . . ?
C15 C16 H16 120.2 . . ?
C16 C17 C18 121.9(7) . . ?
C16 C17 H17 119.0 . . ?
C18 C17 H17 119.1 . . ?
C13 C18 C17 119.0(6) . . ?
C13 C18 C19 123.4(6) . . ?
C17 C18 C19 117.5(6) . . ?
O6 C19 N3 122.0(5) . . ?
O6 C19 C18 118.3(5) . . ?
N3 C19 C18 119.7(5) . . ?
N4 C20 O5 122.7(6) . . ?
N4 C20 C21 119.0(11) . . ?
O5 C20 C21 117.9(11) . . ?
N4 C20 C21A 121.4(11) . . ?
O5 C20 C21A 115.8(11) . . ?
C20 C21 C22 119.6(15) . . ?
C20 C21 S3 127.0(14) . . ?
C22 C21 S3 112.4(9) . . ?
C23 C22 C21 104.9(13) . . ?
C23 C22 H22 127.6 . . ?
C21 C22 H22 127.6 . . ?
C24 C23 C22 108.3(16) . . ?
C24 C23 H23 125.8 . . ?
C22 C23 H23 125.9 . . ?
C23 C24 S3 116.1(14) . . ?
C23 C24 H24 122.0 . . ?
S3 C24 H24 122.0 . . ?
O7 C25 C26 117.5(5) . . ?
O7 C25 C29 123.9(5) . . ?
C26 C25 C29 118.6(6) . . ?
C27 C26 C25 120.7(6) . . ?
C27 C26 H26 119.7 . . ?
C25 C26 H26 119.7 . . ?
C26 C27 C28 121.8(6) . . ?
C26 C27 H27 119.1 . . ?
C28 C27 H27 119.1 . . ?
C36 C28 C27 118.3(6) . . ?
C36 C28 H28 120.9 . . ?
C27 C28 H28 120.9 . . ?
C36 C29 C25 118.3(5) . . ?
C36 C29 C30 118.5(5) . . ?
C25 C29 C30 123.2(5) . . ?
O9 C30 N5 121.5(5) . . ?
O9 C30 C29 117.9(5) . . ?
N5 C30 C29 120.6(5) . . ?
O8 C31 N6 122.8(6) . . ?
O8 C31 C32A 112.3(8) . . ?
N6 C31 C32A 124.9(8) . . ?
O8 C31 C32 118.0(9) . . ?
N6 C31 C32 118.5(9) . . ?
C33 C32 C31 142.4(15) . . ?
C33 C32 S2 101.7(9) . . ?
C31 C32 S2 112.8(10) . . ?
C32 C33 C34 111.6(13) . . ?
C32 C33 H33 124.2 . . ?
C34 C33 H33 124.2 . . ?
C35 C34 C33 109.0(12) . . ?
C35 C34 H34 125.5 . . ?
C33 C34 H34 125.5 . . ?
C34 C35 S2 114.4(11) . . ?
C34 C35 H35 122.8 . . ?
S2 C35 H35 122.8 . . ?
C28 C36 C29 122.3(6) . . ?
C28 C36 H36 118.9 . . ?
C29 C36 H36 118.9 . . ?
O12 C37 C38 117.1(6) . . ?
O12 C37 C42 124.6(6) . . ?
C38 C37 C42 118.2(6) . . ?
C37 C38 C39 121.3(7) . . ?
C37 C38 H38 119.4 . . ?
C39 C38 H38 119.4 . . ?
C40 C39 C38 120.0(7) . . ?
C40 C39 H39 120.0 . . ?
C38 C39 H39 120.0 . . ?
C41 C40 C39 119.4(7) . . ?
C40 C41 C42 122.3(6) . . ?
C40 C41 H41 118.8 . . ?
C42 C41 H41 118.8 . . ?
C37 C42 C41 118.8(6) . . ?
C37 C42 C43 123.8(6) . . ?
C41 C42 C43 117.4(6) . . ?
O10 C43 N7 121.1(6) . . ?
O10 C43 C42 118.3(6) . . ?
N7 C43 C42 120.6(5) . . ?
N8 C44 O11 123.2(6) . . ?
N8 C44 C45A 115.5(10) . . ?
O11 C44 C45A 119.7(10) . . ?
N8 C44 C45 123.2(6) . . ?
O11 C44 C45 113.6(6) . . ?
C44 C45 C46 126.1(9) . . ?
C44 C45 S4 117.2(7) . . ?
C46 C45 S4 115.0(7) . . ?
C47 C46 C45 96.7(11) . . ?
C47 C46 H46 131.6 . . ?
C45 C46 H46 131.6 . . ?
C48 C47 C46 122.1(12) . . ?
C48 C47 H47 119.0 . . ?
C46 C47 H47 119.0 . . ?
C47 C48 S4 114.0(10) . . ?
C47 C48 H48 123.0 . . ?
S4 C48 H48 123.0 . . ?
O14 C49 C50 117.9(8) . . ?
O14 C49 C54 124.1(7) . . ?
C50 C49 C54 118.0(9) . . ?
C51 C50 C49 121.3(9) . . ?
C51 C50 H50 119.3 . . ?
C49 C50 H50 119.3 . . ?
C50 C51 C52 121.8(8) . . ?
C50 C51 H51 119.1 . . ?
C52 C51 H51 119.1 . . ?
C51 C52 C53 118.8(10) . . ?
C51 C52 H52 120.6 . . ?
C53 C52 H52 120.6 . . ?
C52 C53 C54 120.6(8) . . ?
C52 C53 H53 119.7 . . ?
C54 C53 H53 119.7 . . ?
C53 C54 C49 119.4(7) . . ?
C53 C54 C55 117.9(7) . . ?
C49 C54 C55 122.6(8) . . ?
O15 C55 N9 121.6(6) . . ?
O15 C55 C54 118.6(7) . . ?
N9 C55 C54 119.8(6) . . ?
N10 C56 O13 123.0(8) . . ?
N10 C56 C57A 128.8(13) . . ?
O13 C56 C57A 106.5(13) . . ?
N10 C56 C57 116.5(9) . . ?
O13 C56 C57 118.5(8) . . ?
O16 C61 H61A 109.5 . . ?
O16 C61 H61B 109.5 . . ?
H61A C61 H61B 109.5 . . ?
O16 C61 H61C 109.5 . . ?
H61A C61 H61C 109.5 . . ?
H61B C61 H61C 109.5 . . ?
O17 C62 H62A 109.5 . . ?
O17 C62 H62B 109.5 . . ?
H62A C62 H62B 109.5 . . ?
O17 C62 H62C 109.5 . . ?
H62A C62 H62C 109.5 . . ?
H62B C62 H62C 109.5 . . ?
O19 C64 N11 96(5) . . ?
O19 C64 H64 132.2 . . ?
N11 C64 H64 132.2 . . ?
N11 C65 H65A 109.5 . . ?
N11 C65 H65B 109.3 . . ?
H65A C65 H65B 109.5 . . ?
N11 C65 H65C 109.6 . . ?
H65A C65 H65C 109.5 . . ?
H65B C65 H65C 109.5 . . ?
N11 C66 H66A 110.3 . . ?
N11 C66 H66B 109.8 . . ?
H66A C66 H66B 108.8 . . ?
N11 C66 H66C 110.1 . . ?
H66A C66 H66C 108.9 . . ?
H66B C66 H66C 108.9 . . ?
O20 C67 N12 126.3(8) . . ?
O20 C67 H67 116.9 . . ?
N12 C67 H67 116.9 . . ?
N12 C68 H68A 109.5 . . ?
N12 C68 H68B 109.5 . . ?
H68A C68 H68B 109.5 . . ?
N12 C68 H68C 109.5 . . ?
H68A C68 H68C 109.5 . . ?
H68B C68 H68C 109.5 . . ?
N12 C69 H69A 109.5 . . ?
N12 C69 H69B 109.5 . . ?
H69A C69 H69B 109.5 . . ?
N12 C69 H69C 109.5 . . ?
H69A C69 H69C 109.5 . . ?
H69B C69 H69C 109.5 . . ?
C7 N1 N2 114.3(5) . . ?
C7 N1 Mn1 130.9(4) . . ?
N2 N1 Mn1 114.9(4) . . ?
C8 N2 N1 109.1(5) . . ?
C8 N2 Mn2 141.6(5) . . ?
N1 N2 Mn2 107.3(4) . . ?
C19 N3 N4 114.4(5) . . ?
C19 N3 Mn2 130.5(4) . . ?
N4 N3 Mn2 114.9(4) . . ?
C20 N4 N3 109.5(5) . . ?
C20 N4 Mn3 141.6(4) . . ?
N3 N4 Mn3 106.2(3) . . ?
C30 N5 N6 114.5(5) . . ?
C30 N5 Mn3 129.4(4) . . ?
N6 N5 Mn3 116.0(4) . . ?
C31 N6 N5 107.8(5) . . ?
C31 N6 Mn4 143.8(4) . . ?
N5 N6 Mn4 107.1(3) . . ?
C43 N7 N8 114.1(5) . . ?
C43 N7 Mn4 129.9(4) . . ?
N8 N7 Mn4 116.0(4) . . ?
C44 N8 N7 107.9(5) . . ?
C44 N8 Mn5 144.7(4) . . ?
N7 N8 Mn5 107.4(4) . . ?
C55 N9 N10 114.3(6) . . ?
C55 N9 Mn5 130.4(5) . . ?
N10 N9 Mn5 114.8(5) . . ?
C56 N10 N9 109.3(6) . . ?
C56 N10 Mn1 141.6(6) . 2_666 ?
N9 N10 Mn1 108.3(4) . 2_666 ?
C64A N11 C66A 122.1(11) . . ?
C64A N11 C65A 121.1(12) . . ?
C66A N11 C65A 113.4(11) . . ?
C65 N11 C66 92(4) . . ?
C65 N11 C64 85(3) . . ?
C66 N11 C64 150(3) . . ?
C67 N12 C69 122.5(8) . . ?
C67 N12 C68 119.1(8) . . ?
C69 N12 C68 118.0(7) . . ?
C7 O1 Mn2 120.6(4) . . ?
C6 O2 Mn1 129.3(4) . . ?
C8 O3 Mn1 112.4(4) . . ?
C13 O4 Mn2 128.9(4) . . ?
C20 O5 Mn2 113.0(4) . . ?
C19 O6 Mn3 122.7(4) . . ?
C25 O7 Mn3 130.4(4) . . ?
C31 O8 Mn3 113.9(4) . . ?
C30 O9 Mn4 122.1(4) . . ?
C43 O10 Mn5 123.6(5) . . ?
C44 O11 Mn4 113.2(4) . . ?
C37 O12 Mn4 128.4(4) . . ?
C56 O13 Mn5 112.4(6) . . ?
C49 O14 Mn5 127.4(5) . . ?
C55 O15 Mn1 121.5(5) . 2_666 ?
C61 O16 Mn2 124.1(4) . . ?
C61 O16 H16A 108.9(16) . . ?
Mn2 O16 H16A 126.6(16) . . ?
C62 O17 Mn4 123.4(4) . . ?
C62 O17 H17A 108.3(16) . . ?
Mn4 O17 H17A 126.6(17) . . ?
C58A O18 C57A 57.1(13) 2_766 2_766 ?
C58A O18 S1A 115.5(12) 2_766 . ?
C57A O18 S1A 145.7(10) 2_766 . ?
C64 O19 Mn1 120(5) . . ?
C67 O20 Mn3 130.7(6) . . ?
C12 S1 C9 88.7(10) . . ?
C12 S1 O18 128.5(9) . . ?
C9 S1 O18 142.8(6) . . ?
C35 S2 C32 101.4(8) . . ?
C21 S3 C24 91.6(8) . . ?
C48 S4 C45 89.2(5) . . ?
C70A O19A Mn5 123.4(11) . . ?
C70A O19A H19A 107(2) . . ?
Mn5 O19A H19A 127(2) . . ?
O19A C70A H70A 109.5 . . ?
O19A C70A H70B 109.5 . . ?
H70A C70A H70B 109.5 . . ?
O19A C70A H70C 109.5 . . ?
H70A C70A H70C 109.5 . . ?
H70B C70A H70C 109.5 . . ?
O2 Mn1 O3 171.1(2) . . ?
O2 Mn1 N1 91.4(2) . . ?
O3 Mn1 N1 79.8(2) . . ?
O2 Mn1 O15 93.3(2) . 2_666 ?
O3 Mn1 O15 95.5(2) . 2_666 ?
N1 Mn1 O15 173.8(2) . 2_666 ?
O2 Mn1 O19 102.7(13) . . ?
O3 Mn1 O19 79.2(13) . . ?
N1 Mn1 O19 94.1(14) . . ?
O15 Mn1 O19 81.0(14) 2_666 . ?
O2 Mn1 O21 87.5(3) . . ?
O3 Mn1 O21 93.5(3) . . ?
N1 Mn1 O21 90.5(3) . . ?
O15 Mn1 O21 85.7(3) 2_666 . ?
O2 Mn1 N10 91.3(2) . 2_666 ?
O3 Mn1 N10 90.8(2) . 2_666 ?
N1 Mn1 N10 110.3(2) . 2_666 ?
O15 Mn1 N10 73.6(2) 2_666 2_666 ?
O19 Mn1 N10 151.6(13) . 2_666 ?
O4 Mn2 O5 170.32(19) . . ?
O4 Mn2 N3 90.9(2) . . ?
O5 Mn2 N3 79.6(2) . . ?
O4 Mn2 O1 90.68(19) . . ?
O5 Mn2 O1 98.69(19) . . ?
N3 Mn2 O1 177.3(2) . . ?
O4 Mn2 O16 90.14(19) . . ?
O5 Mn2 O16 88.39(19) . . ?
N3 Mn2 O16 93.7(2) . . ?
O1 Mn2 O16 84.18(18) . . ?
O4 Mn2 N2 89.41(19) . . ?
O5 Mn2 N2 95.58(19) . . ?
N3 Mn2 N2 108.7(2) . . ?
O1 Mn2 N2 73.40(19) . . ?
O16 Mn2 N2 157.57(18) . . ?
O7 Mn3 O8 170.6(2) . . ?
O7 Mn3 N5 91.7(2) . . ?
O8 Mn3 N5 79.4(2) . . ?
O7 Mn3 O6 97.03(19) . . ?
O8 Mn3 O6 92.03(19) . . ?
N5 Mn3 O6 170.1(2) . . ?
O7 Mn3 O20 90.1(2) . . ?
O8 Mn3 O20 93.4(2) . . ?
N5 Mn3 O20 92.7(2) . . ?
O6 Mn3 O20 82.70(19) . . ?
O7 Mn3 N4 84.82(19) . . ?
O8 Mn3 N4 95.78(19) . . ?
N5 Mn3 N4 113.3(2) . . ?
O6 Mn3 N4 72.30(18) . . ?
O20 Mn3 N4 153.62(19) . . ?
O12 Mn4 O11 171.09(19) . . ?
O12 Mn4 N7 91.6(2) . . ?
O11 Mn4 N7 79.6(2) . . ?
O12 Mn4 O9 92.23(19) . . ?
O11 Mn4 O9 96.44(19) . . ?
N7 Mn4 O9 174.8(2) . . ?
O12 Mn4 O17 90.0(2) . . ?
O11 Mn4 O17 88.8(2) . . ?
N7 Mn4 O17 92.4(2) . . ?
O9 Mn4 O17 84.10(17) . . ?
O12 Mn4 N6 91.21(19) . . ?
O11 Mn4 N6 93.17(19) . . ?
N7 Mn4 N6 109.5(2) . . ?
O9 Mn4 N6 73.95(18) . . ?
O17 Mn4 N6 158.04(17) . . ?
O14 Mn5 O13 169.9(3) . . ?
O14 Mn5 N9 90.5(3) . . ?
O13 Mn5 N9 79.5(3) . . ?
O14 Mn5 O10 94.0(3) . . ?
O13 Mn5 O10 96.1(3) . . ?
N9 Mn5 O10 170.8(3) . . ?
O14 Mn5 O19A 103.1(4) . . ?
O13 Mn5 O19A 78.4(4) . . ?
N9 Mn5 O19A 89.7(4) . . ?
O10 Mn5 O19A 81.5(3) . . ?
O14 Mn5 N8 92.6(2) . . ?
O13 Mn5 N8 90.4(3) . . ?
N9 Mn5 N8 114.7(2) . . ?
O10 Mn5 N8 73.1(2) . . ?
O19A Mn5 N8 151.0(4) . . ?
O14 Mn5 O19B 79.6(5) . . ?
O13 Mn5 O19B 101.6(5) . . ?
N9 Mn5 O19B 90.2(4) . . ?
O10 Mn5 O19B 82.8(4) . . ?
N8 Mn5 O19B 154.1(4) . . ?
C33A C32A C31 134.4(13) . . ?
C33A C32A S2A 103.6(8) . . ?
C31 C32A S2A 119.9(9) . . ?
C32A C33A C34A 111.1(12) . . ?
C32A C33A H33A 124.4 . . ?
C34A C33A H33A 124.4 . . ?
C35A C34A C33A 111.2(13) . . ?
C35A C34A H34A 124.4 . . ?
C33A C34A H34A 124.4 . . ?
C34A C35A S2A 113.9(12) . . ?
C34A C35A H35A 123.0 . . ?
S2A C35A H35A 123.0 . . ?
C35A S2A C32A 98.9(8) . . ?
C20 C21A S3A 126.6(15) . . ?
C20 C21A C22A 125.5(16) . . ?
S3A C21A C22A 107.9(8) . . ?
C23A C22A C21A 105.0(12) . . ?
C23A C22A H22A 127.5 . . ?
C21A C22A H22A 127.5 . . ?
C24A C23A C22A 105.0(16) . . ?
C24A C23A H23A 127.5 . . ?
C22A C23A H23A 127.5 . . ?
C23A C24A S3A 116.2(15) . . ?
C23A C24A H24A 121.9 . . ?
S3A C24A H24A 121.9 . . ?
C21A S3A C24A 94.6(9) . . ?
C44 C45A C46A 134.1(13) . . ?
C44 C45A S4A 110.5(12) . . ?
C46A C45A S4A 115.3(10) . . ?
C47A C46A C45A 96.4(12) . . ?
C47A C46A H46A 131.8 . . ?
C45A C46A H46A 131.8 . . ?
C48A C47A C46A 121.1(18) . . ?
C48A C47A H47A 119.5 . . ?
C46A C47A H47A 119.5 . . ?
C47A C48A S4A 111.6(16) . . ?
C47A C48A H48A 124.2 . . ?
S4A C48A H48A 124.2 . . ?
C48A S4A C45A 95.2(11) . . ?
C8 C9A C10A 131.2(10) . . ?
C8 C9A S1A 116.7(9) . . ?
C10A C9A S1A 105.6(9) . . ?
C11A C10A C9A 107.9(10) . . ?
C11A C10A H10A 126.1 . . ?
C9A C10A H10A 126.1 . . ?
C12A C11A C10A 111.0(13) . . ?
C12A C11A H11A 124.5 . . ?
C10A C11A H11A 124.5 . . ?
C11A C12A S1A 120.0(13) . . ?
C11A C12A H12A 120.0 . . ?
S1A C12A H12A 120.0 . . ?
C12A S1A C9A 90.5(9) . . ?
C12A S1A O18 125.5(11) . . ?
C9A S1A O18 143.8(9) . . ?
C70B O19B Mn5 139.8(15) . . ?
C70B O19B H19B 106(2) . . ?
Mn5 O19B H19B 109(2) . . ?
O19B C70B H70D 110.6 . . ?
O19B C70B H70E 110.1 . . ?
H70D C70B H70E 108.6 . . ?
O19B C70B H70F 110.3 . . ?
H70D C70B H70F 108.5 . . ?
H70E C70B H70F 108.6 . . ?
C59 C58 C57 92.8(11) . . ?
C59 C58 H58 133.6 . . ?
C57 C58 H58 133.6 . . ?
C56 C57 S5 118.0(8) . . ?
C56 C57 C58 126.2(9) . . ?
S5 C57 C58 115.5(9) . . ?
C60 S5 C57 97.5(8) . . ?
C59 C60 S5 113.5(13) . . ?
C59 C60 H60 123.2 . . ?
S5 C60 H60 123.2 . . ?
C60 C59 C58 120.3(15) . . ?
C60 C59 H59 119.8 . . ?
C58 C59 H59 119.8 . . ?
C59A C58A C57A 92.5(16) . . ?
C59A C58A H58A 128.8 . . ?
C57A C58A H58A 128.8 . . ?
O18 C58A H58A 128.8 2_766 . ?
C60A S5A C57A 94.8(14) . . ?
C59A C60A S5A 114(2) . . ?
C59A C60A H60A 123.1 . . ?
S5A C60A H60A 123.1 . . ?
C60A C59A C58A 122(2) . . ?
C60A C59A H59A 118.9 . . ?
C58A C59A H59A 118.9 . . ?
C56 C57A C58A 132.6(18) . . ?
C56 C57A S5A 106.6(14) . . ?
C58A C57A S5A 116.8(14) . . ?
C56 C57A O18 125.5(18) . 2_766 ?
O21 C64A N11 126.5(11) . . ?
O21 C64A H64A 122(7) . . ?
N11 C64A H64A 112(7) . . ?
N11 C65A H65D 109.4 . . ?
N11 C65A H65E 109.5 . . ?
H65D C65A H65E 109.5 . . ?
N11 C65A H65F 109.5 . . ?
H65D C65A H65F 109.5 . . ?
H65E C65A H65F 109.5 . . ?
N11 C66A H66D 109.4 . . ?
N11 C66A H66E 109.5 . . ?
H66D C66A H66E 109.5 . . ?
N11 C66A H66F 109.5 . . ?
H66D C66A H66F 109.5 . . ?
H66E C66A H66F 109.5 . . ?
C64A O21 Mn1 124.8(8) . . ?

loop_
_geom_bond_atom_site_label_1
_geom_bond_atom_site_label_2
_geom_bond_distance
_geom_bond_site_symmetry_2
_geom_bond_publ_flag
C1 C2 1.416(9) . ?
C1 C6 1.433(9) . ?
C1 C7 1.459(9) . ?
C2 C3 1.380(9) . ?
C2 H2 0.9500 . ?
C3 C4 1.400(10) . ?
C3 H3 0.9500 . ?
C4 C5 1.373(10) . ?
C4 H4 0.9500 . ?
C5 C6 1.403(9) . ?
C5 H5 0.9500 . ?
C6 O2 1.320(8) . ?
C7 O1 1.286(7) . ?
C7 N1 1.316(8) . ?
C8 N2 1.282(9) . ?
C8 O3 1.317(8) . ?
C8 C9 1.418(16) . ?
C8 C9A 1.474(13) . ?
C9 C10 1.502(15) . ?
C9 S1 1.765(15) . ?
C10 C11 1.25(3) . ?
C10 H10 0.9500 . ?
C11 C12 1.498(15) . ?
C11 H11 0.9500 . ?
C12 S1 1.589(14) . ?
C12 H12 0.9500 . ?
C13 O4 1.317(8) . ?
C13 C18 1.397(9) . ?
C13 C14 1.400(9) . ?
C14 C15 1.385(12) . ?
C14 H14 0.9500 . ?
C15 C16 1.376(12) . ?
C15 H15 0.9500 . ?
C16 C17 1.356(10) . ?
C16 H16 0.9500 . ?
C17 C18 1.405(10) . ?
C17 H17 0.9500 . ?
C18 C19 1.476(8) . ?
C19 O6 1.286(7) . ?
C19 N3 1.309(8) . ?
C20 N4 1.280(8) . ?
C20 O5 1.326(7) . ?
C20 C21 1.449(12) . ?
C20 C21A 1.477(12) . ?
C21 C22 1.59(2) . ?
C21 S3 1.60(2) . ?
C22 C23 1.45(2) . ?
C22 H22 0.9500 . ?
C23 C24 1.350(18) . ?
C23 H23 0.9500 . ?
C24 S3 1.718(16) . ?
C24 H24 0.9500 . ?
C25 O7 1.323(8) . ?
C25 C26 1.405(8) . ?
C25 C29 1.429(8) . ?
C26 C27 1.358(10) . ?
C26 H26 0.9500 . ?
C27 C28 1.398(10) . ?
C27 H27 0.9500 . ?
C28 C36 1.375(9) . ?
C28 H28 0.9500 . ?
C29 C36 1.399(9) . ?
C29 C30 1.466(8) . ?
C30 O9 1.296(7) . ?
C30 N5 1.328(8) . ?
C31 O8 1.308(7) . ?
C31 N6 1.314(8) . ?
C31 C32A 1.458(11) . ?
C31 C32 1.472(12) . ?
C32 C33 1.421(14) . ?
C32 S2 1.755(16) . ?
C33 C34 1.473(13) . ?
C33 H33 0.9500 . ?
C34 C35 1.402(13) . ?
C34 H34 0.9500 . ?
C35 S2 1.420(11) . ?
C35 H35 0.9500 . ?
C36 H36 0.9500 . ?
C37 O12 1.331(8) . ?
C37 C38 1.403(10) . ?
C37 C42 1.405(9) . ?
C38 C39 1.410(11) . ?
C38 H38 0.9500 . ?
C39 C40 1.374(11) . ?
C39 H39 0.9500 . ?
C40 C41 1.369(10) . ?
C41 C42 1.414(10) . ?
C41 H41 0.9500 . ?
C42 C43 1.455(9) . ?
C43 O10 1.280(7) . ?
C43 N7 1.329(8) . ?
C44 N8 1.287(9) . ?
C44 O11 1.328(7) . ?
C44 C45A 1.413(14) . ?
C44 C45 1.493(10) . ?
C45 C46 1.649(17) . ?
C45 S4 1.767(10) . ?
C46 C47 1.418(18) . ?
C46 H46 0.9500 . ?
C47 C48 1.401(17) . ?
C47 H47 0.9500 . ?
C48 S4 1.699(12) . ?
C48 H48 0.9500 . ?
C49 O14 1.322(11) . ?
C49 C50 1.385(12) . ?
C49 C54 1.420(10) . ?
C50 C51 1.340(15) . ?
C50 H50 0.9500 . ?
C51 C52 1.380(14) . ?
C51 H51 0.9500 . ?
C52 C53 1.381(11) . ?
C52 H52 0.9500 . ?
C53 C54 1.387(12) . ?
C53 H53 0.9500 . ?
C54 C55 1.461(10) . ?
C55 O15 1.301(8) . ?
C55 N9 1.306(10) . ?
C56 N10 1.274(11) . ?
C56 O13 1.320(10) . ?
C56 C57A 1.53(2) . ?
C56 C57 1.558(15) . ?
C61 O16 1.431(8) . ?
C61 H61A 0.9800 . ?
C61 H61B 0.9800 . ?
C61 H61C 0.9800 . ?
C62 O17 1.433(7) . ?
C62 H62A 0.9800 . ?
C62 H62B 0.9800 . ?
C62 H62C 0.9800 . ?
C64 O19 1.15(2) . ?
C64 N11 1.80(7) . ?
C64 H64 0.9500 . ?
C65 N11 1.48(7) . ?
C65 H65A 0.9800 . ?
C65 H65B 0.9800 . ?
C65 H65C 0.9800 . ?
C66 N11 1.75(8) . ?
C66 H66A 0.9871 . ?
C66 H66B 0.9868 . ?
C66 H66C 0.9870 . ?
C67 O20 1.182(9) . ?
C67 N12 1.334(11) . ?
C67 H67 0.9500 . ?
C68 N12 1.451(13) . ?
C68 H68A 0.9800 . ?
C68 H68B 0.9800 . ?
C68 H68C 0.9800 . ?
C69 N12 1.424(11) . ?
C69 H69A 0.9800 . ?
C69 H69B 0.9800 . ?
C69 H69C 0.9800 . ?
N1 N2 1.410(7) . ?
N1 Mn1 1.953(5) . ?
N2 Mn2 2.316(5) . ?
N3 N4 1.421(7) . ?
N3 Mn2 1.953(5) . ?
N4 Mn3 2.383(5) . ?
N5 N6 1.412(6) . ?
N5 Mn3 1.952(5) . ?
N6 Mn4 2.344(5) . ?
N7 N8 1.424(7) . ?
N7 Mn4 1.940(5) . ?
N8 Mn5 2.349(5) . ?
N9 N10 1.418(9) . ?
N9 Mn5 1.940(6) . ?
N10 Mn1 2.311(6) 2_666 ?
N11 C64A 1.358(13) . ?
N11 C66A 1.428(17) . ?
N11 C65A 1.43(2) . ?
O1 Mn2 1.963(4) . ?
O2 Mn1 1.855(5) . ?
O3 Mn1 1.919(5) . ?
O4 Mn2 1.874(4) . ?
O5 Mn2 1.926(4) . ?
O6 Mn3 1.962(4) . ?
O7 Mn3 1.843(5) . ?
O8 Mn3 1.908(4) . ?
O9 Mn4 1.943(4) . ?
O10 Mn5 1.949(5) . ?
O11 Mn4 1.909(5) . ?
O12 Mn4 1.876(5) . ?
O13 Mn5 1.930(7) . ?
O14 Mn5 1.849(6) . ?
O15 Mn1 1.971(5) 2_666 ?
O16 Mn2 2.244(5) . ?
O16 H16A 0.853(9) . ?
O17 Mn4 2.280(5) . ?
O17 H17A 0.852(9) . ?
O18 C58A 1.74(4) 2_766 ?
O18 C57A 1.78(3) 2_766 ?
O18 S1 1.897(10) . ?
O18 S1A 1.901(14) . ?
O19 Mn1 2.16(5) . ?
O20 Mn3 2.259(5) . ?
O19A C70A 1.626(18) . ?
O19A Mn5 2.255(12) . ?
O19A H19A 0.854(10) . ?
C70A H70A 0.9800 . ?
C70A H70B 0.9800 . ?
C70A H70C 0.9800 . ?
Mn1 O21 2.240(7) . ?
Mn5 O19B 2.365(14) . ?
C32A C33A 1.416(13) . ?
C32A S2A 1.772(14) . ?
C33A C34A 1.439(13) . ?
C33A H33A 0.9500 . ?
C34A C35A 1.386(13) . ?
C34A H34A 0.9500 . ?
C35A S2A 1.455(12) . ?
C35A H35A 0.9500 . ?
C21A S3A 1.59(2) . ?
C21A C22A 1.61(2) . ?
C22A C23A 1.476(19) . ?
C22A H22A 0.9500 . ?
C23A C24A 1.345(19) . ?
C23A H23A 0.9500 . ?
C24A S3A 1.685(16) . ?
C24A H24A 0.9500 . ?
C45A C46A 1.633(19) . ?
C45A S4A 1.664(17) . ?
C46A C47A 1.48(2) . ?
C46A H46A 0.9500 . ?
C47A C48A 1.41(2) . ?
C47A H47A 0.9500 . ?
C48A S4A 1.623(19) . ?
C48A H48A 0.9500 . ?
C9A C10A 1.494(12) . ?
C9A S1A 1.810(14) . ?
C10A C11A 1.441(13) . ?
C10A H10A 0.9500 . ?
C11A C12A 1.30(2) . ?
C11A H11A 0.9500 . ?
C12A S1A 1.603(14) . ?
C12A H12A 0.9500 . ?
O19B C70B 1.635(15) . ?
O19B H19B 0.856(10) . ?
C70B H70D 0.9898 . ?
C70B H70E 0.9894 . ?
C70B H70F 0.9895 . ?
C58 C59 1.56(2) . ?
C58 C57 1.731(19) . ?
C58 H58 0.9500 . ?
C57 S5 1.641(13) . ?
S5 C60 1.581(16) . ?
C60 C59 1.42(2) . ?
C60 H60 0.9500 . ?
C59 H59 0.9500 . ?
C58A C59A 1.55(3) . ?
C58A C57A 1.68(2) . ?
C58A H58A 1.0000 . ?
S5A C60A 1.59(2) . ?
S5A C57A 1.70(2) . ?
C60A C59A 1.41(3) . ?
C60A H60A 0.9500 . ?
C59A H59A 0.9500 . ?
C64A O21 1.164(13) . ?
C64A H64A 0.93(11) . ?
C65A H65D 0.9800 . ?
C65A H65E 0.9800 . ?
C65A H65F 0.9800 . ?
C66A H66D 0.9800 . ?
C66A H66E 0.9800 . ?
C66A H66F 0.9800 . ?

loop_
_geom_torsion_atom_site_label_1
_geom_torsion_atom_site_label_2
_geom_torsion_atom_site_label_3
_geom_torsion_atom_site_label_4
_geom_torsion
_geom_torsion_site_symmetry_1
_geom_torsion_site_symmetry_2
_geom_torsion_site_symmetry_3
_geom_torsion_site_symmetry_4
_geom_torsion_publ_flag
C6 C1 C2 C3 -0.4(10) . . . . ?
C7 C1 C2 C3 179.2(6) . . . . ?
C1 C2 C3 C4 -0.5(10) . . . . ?
C2 C3 C4 C5 1.1(11) . . . . ?
C3 C4 C5 C6 -0.9(11) . . . . ?
C4 C5 C6 O2 179.2(6) . . . . ?
C4 C5 C6 C1 0.0(10) . . . . ?
C2 C1 C6 O2 -178.5(6) . . . . ?
C7 C1 C6 O2 2.0(10) . . . . ?
C2 C1 C6 C5 0.6(9) . . . . ?
C7 C1 C6 C5 -178.9(6) . . . . ?
C2 C1 C7 O1 3.7(9) . . . . ?
C6 C1 C7 O1 -176.8(6) . . . . ?
C2 C1 C7 N1 -176.0(6) . . . . ?
C6 C1 C7 N1 3.5(9) . . . . ?
N2 C8 C9 C10 64(2) . . . . ?
O3 C8 C9 C10 -126.2(16) . . . . ?
N2 C8 C9 S1 -126.9(15) . . . . ?
O3 C8 C9 S1 43(2) . . . . ?
C8 C9 C10 C11 171(2) . . . . ?
S1 C9 C10 C11 1.1(12) . . . . ?
C9 C10 C11 C12 2(2) . . . . ?
C10 C11 C12 S1 -4(4) . . . . ?
O4 C13 C14 C15 176.1(8) . . . . ?
C18 C13 C14 C15 -2.3(12) . . . . ?
C13 C14 C15 C16 -0.3(16) . . . . ?
C14 C15 C16 C17 1.5(17) . . . . ?
C15 C16 C17 C18 0.0(15) . . . . ?
O4 C13 C18 C17 -174.6(6) . . . . ?
C14 C13 C18 C17 3.8(10) . . . . ?
O4 C13 C18 C19 7.7(10) . . . . ?
C14 C13 C18 C19 -173.9(6) . . . . ?
C16 C17 C18 C13 -2.7(12) . . . . ?
C16 C17 C18 C19 175.2(8) . . . . ?
C13 C18 C19 O6 -176.0(6) . . . . ?
C17 C18 C19 O6 6.3(9) . . . . ?
C13 C18 C19 N3 5.7(9) . . . . ?
C17 C18 C19 N3 -172.0(6) . . . . ?
N4 C20 C21 C22 145.4(15) . . . . ?
O5 C20 C21 C22 -41(2) . . . . ?
N4 C20 C21 S3 -22(2) . . . . ?
O5 C20 C21 S3 150.9(13) . . . . ?
C20 C21 C22 C23 173.4(16) . . . . ?
S3 C21 C22 C23 -17(2) . . . . ?
C21 C22 C23 C24 26(2) . . . . ?
C22 C23 C24 S3 -27(2) . . . . ?
O7 C25 C26 C27 -178.2(6) . . . . ?
C29 C25 C26 C27 1.9(10) . . . . ?
C25 C26 C27 C28 -0.7(11) . . . . ?
C26 C27 C28 C36 -1.4(12) . . . . ?
O7 C25 C29 C36 179.2(6) . . . . ?
C26 C25 C29 C36 -1.0(9) . . . . ?
O7 C25 C29 C30 -0.4(9) . . . . ?
C26 C25 C29 C30 179.5(6) . . . . ?
C36 C29 C30 O9 2.4(8) . . . . ?
C25 C29 C30 O9 -178.0(5) . . . . ?
C36 C29 C30 N5 -178.7(5) . . . . ?
C25 C29 C30 N5 0.9(9) . . . . ?
O8 C31 C32 C33 -176(3) . . . . ?
N6 C31 C32 C33 -6(3) . . . . ?
O8 C31 C32 S2 28.8(16) . . . . ?
N6 C31 C32 S2 -161.0(8) . . . . ?
C31 C32 C33 C34 -170(2) . . . . ?
S2 C32 C33 C34 -14(2) . . . . ?
C32 C33 C34 C35 11(2) . . . . ?
C33 C34 C35 S2 -1.9(18) . . . . ?
C27 C28 C36 C29 2.4(11) . . . . ?
C25 C29 C36 C28 -1.2(10) . . . . ?
C30 C29 C36 C28 178.4(6) . . . . ?
O12 C37 C38 C39 177.8(7) . . . . ?
C42 C37 C38 C39 -0.4(11) . . . . ?
C37 C38 C39 C40 -1.3(13) . . . . ?
C38 C39 C40 C41 1.6(13) . . . . ?
C39 C40 C41 C42 -0.2(12) . . . . ?
O12 C37 C42 C41 -176.2(6) . . . . ?
C38 C37 C42 C41 1.8(9) . . . . ?
O12 C37 C42 C43 3.6(10) . . . . ?
C38 C37 C42 C43 -178.4(6) . . . . ?
C40 C41 C42 C37 -1.6(10) . . . . ?
C40 C41 C42 C43 178.6(7) . . . . ?
C37 C42 C43 O10 -177.4(6) . . . . ?
C41 C42 C43 O10 2.4(9) . . . . ?
C37 C42 C43 N7 3.7(10) . . . . ?
C41 C42 C43 N7 -176.5(6) . . . . ?
N8 C44 C45 C46 163.9(10) . . . . ?
O11 C44 C45 C46 -13.4(14) . . . . ?
N8 C44 C45 S4 -31.5(11) . . . . ?
O11 C44 C45 S4 151.3(6) . . . . ?
C44 C45 C46 C47 -178.8(10) . . . . ?
S4 C45 C46 C47 16.3(14) . . . . ?
C45 C46 C47 C48 -17.4(17) . . . . ?
C46 C47 C48 S4 12.5(18) . . . . ?
O14 C49 C50 C51 178.4(7) . . . . ?
C54 C49 C50 C51 -4.0(12) . . . . ?
C49 C50 C51 C52 3.2(13) . . . . ?
C50 C51 C52 C53 -1.3(13) . . . . ?
C51 C52 C53 C54 0.4(13) . . . . ?
C52 C53 C54 C49 -1.4(12) . . . . ?
C52 C53 C54 C55 -178.8(7) . . . . ?
O14 C49 C54 C53 -179.5(7) . . . . ?
C50 C49 C54 C53 3.0(11) . . . . ?
O14 C49 C54 C55 -2.2(11) . . . . ?
C50 C49 C54 C55 -179.7(7) . . . . ?
C53 C54 C55 O15 -9.6(10) . . . . ?
C49 C54 C55 O15 173.1(6) . . . . ?
C53 C54 C55 N9 169.5(7) . . . . ?
C49 C54 C55 N9 -7.8(10) . . . . ?
O1 C7 N1 N2 -1.7(8) . . . . ?
C1 C7 N1 N2 178.0(5) . . . . ?
O1 C7 N1 Mn1 179.9(4) . . . . ?
C1 C7 N1 Mn1 -0.4(9) . . . . ?
O3 C8 N2 N1 1.9(9) . . . . ?
C9 C8 N2 N1 171.4(10) . . . . ?
C9A C8 N2 N1 179.4(8) . . . . ?
O3 C8 N2 Mn2 -158.6(5) . . . . ?
C9 C8 N2 Mn2 10.9(14) . . . . ?
C9A C8 N2 Mn2 19.0(13) . . . . ?
C7 N1 N2 C8 -177.5(6) . . . . ?
Mn1 N1 N2 C8 1.2(7) . . . . ?
C7 N1 N2 Mn2 -10.1(6) . . . . ?
Mn1 N1 N2 Mn2 168.6(2) . . . . ?
O6 C19 N3 N4 -3.3(8) . . . . ?
C18 C19 N3 N4 174.9(5) . . . . ?
O6 C19 N3 Mn2 171.4(4) . . . . ?
C18 C19 N3 Mn2 -10.4(9) . . . . ?
O5 C20 N4 N3 -5.0(8) . . . . ?
C21 C20 N4 N3 167.9(10) . . . . ?
C21A C20 N4 N3 177.7(11) . . . . ?
O5 C20 N4 Mn3 152.8(5) . . . . ?
C21 C20 N4 Mn3 -34.4(13) . . . . ?
C21A C20 N4 Mn3 -24.5(14) . . . . ?
C19 N3 N4 C20 177.9(5) . . . . ?
Mn2 N3 N4 C20 2.4(6) . . . . ?
C19 N3 N4 Mn3 12.0(6) . . . . ?
Mn2 N3 N4 Mn3 -163.5(2) . . . . ?
O9 C30 N5 N6 0.1(8) . . . . ?
C29 C30 N5 N6 -178.8(5) . . . . ?
O9 C30 N5 Mn3 -175.7(4) . . . . ?
C29 C30 N5 Mn3 5.4(8) . . . . ?
O8 C31 N6 N5 1.8(8) . . . . ?
C32A C31 N6 N5 -177.9(9) . . . . ?
C32 C31 N6 N5 -168.0(10) . . . . ?
O8 C31 N6 Mn4 -162.5(5) . . . . ?
C32A C31 N6 Mn4 17.8(13) . . . . ?
C32 C31 N6 Mn4 27.7(14) . . . . ?
C30 N5 N6 C31 -176.0(5) . . . . ?
Mn3 N5 N6 C31 0.5(6) . . . . ?
C30 N5 N6 Mn4 -5.6(6) . . . . ?
Mn3 N5 N6 Mn4 170.9(2) . . . . ?
O10 C43 N7 N8 -0.2(9) . . . . ?
C42 C43 N7 N8 178.6(5) . . . . ?
O10 C43 N7 Mn4 179.5(5) . . . . ?
C42 C43 N7 Mn4 -1.7(9) . . . . ?
O11 C44 N8 N7 -1.6(9) . . . . ?
C45A C44 N8 N7 163.9(11) . . . . ?
C45 C44 N8 N7 -178.6(7) . . . . ?
O11 C44 N8 Mn5 175.1(5) . . . . ?
C45A C44 N8 Mn5 -19.4(15) . . . . ?
C45 C44 N8 Mn5 -1.9(13) . . . . ?
C43 N7 N8 C44 -176.9(6) . . . . ?
Mn4 N7 N8 C44 3.4(7) . . . . ?
C43 N7 N8 Mn5 5.1(6) . . . . ?
Mn4 N7 N8 Mn5 -174.6(2) . . . . ?
O15 C55 N9 N10 4.7(9) . . . . ?
C54 C55 N9 N10 -174.4(6) . . . . ?
O15 C55 N9 Mn5 176.4(5) . . . . ?
C54 C55 N9 Mn5 -2.7(10) . . . . ?
O13 C56 N10 N9 3.3(14) . . . . ?
C57A C56 N10 N9 166.4(14) . . . . ?
C57 C56 N10 N9 -160.8(8) . . . . ?
O13 C56 N10 Mn1 171.8(7) . . . 2_666 ?
C57A C56 N10 Mn1 -25(2) . . . 2_666 ?
C57 C56 N10 Mn1 7.8(16) . . . 2_666 ?
C55 N9 N10 C56 164.2(8) . . . . ?
Mn5 N9 N10 C56 -8.9(9) . . . . ?
C55 N9 N10 Mn1 -8.4(7) . . . 2_666 ?
Mn5 N9 N10 Mn1 178.6(3) . . . 2_666 ?
O19 C64 N11 C65 126(5) . . . . ?
O19 C64 N11 C66 40(9) . . . . ?
O20 C67 N12 C69 -178.3(9) . . . . ?
O20 C67 N12 C68 -5.9(14) . . . . ?
N1 C7 O1 Mn2 16.2(8) . . . . ?
C1 C7 O1 Mn2 -163.5(4) . . . . ?
C5 C6 O2 Mn1 170.0(5) . . . . ?
C1 C6 O2 Mn1 -10.9(10) . . . . ?
N2 C8 O3 Mn1 -4.0(9) . . . . ?
C9 C8 O3 Mn1 -172.5(11) . . . . ?
C9A C8 O3 Mn1 178.4(8) . . . . ?
C18 C13 O4 Mn2 -16.6(9) . . . . ?
C14 C13 O4 Mn2 165.1(5) . . . . ?
N4 C20 O5 Mn2 5.3(8) . . . . ?
C21 C20 O5 Mn2 -167.6(9) . . . . ?
C21A C20 O5 Mn2 -177.2(10) . . . . ?
N3 C19 O6 Mn3 -10.9(8) . . . . ?
C18 C19 O6 Mn3 170.8(4) . . . . ?
C26 C25 O7 Mn3 173.3(4) . . . . ?
C29 C25 O7 Mn3 -6.8(9) . . . . ?
N6 C31 O8 Mn3 -3.2(8) . . . . ?
C32A C31 O8 Mn3 176.5(8) . . . . ?
C32 C31 O8 Mn3 166.6(10) . . . . ?
N5 C30 O9 Mn4 7.4(7) . . . . ?
C29 C30 O9 Mn4 -173.7(4) . . . . ?
N7 C43 O10 Mn5 -6.7(10) . . . . ?
C42 C43 O10 Mn5 174.4(5) . . . . ?
N8 C44 O11 Mn4 -1.0(8) . . . . ?
C45A C44 O11 Mn4 -165.8(11) . . . . ?
C45 C44 O11 Mn4 176.3(5) . . . . ?
C38 C37 O12 Mn4 169.0(5) . . . . ?
C42 C37 O12 Mn4 -12.9(9) . . . . ?
N10 C56 O13 Mn5 3.8(15) . . . . ?
C57A C56 O13 Mn5 -162.6(10) . . . . ?
C57 C56 O13 Mn5 167.5(8) . . . . ?
C50 C49 O14 Mn5 -159.3(6) . . . . ?
C54 C49 O14 Mn5 23.3(11) . . . . ?
N9 C55 O15 Mn1 2.9(9) . . . 2_666 ?
C54 C55 O15 Mn1 -177.9(5) . . . 2_666 ?
N11 C64 O19 Mn1 173(3) . . . . ?
N12 C67 O20 Mn3 160.4(6) . . . . ?
C11 C12 S1 C9 4(3) . . . . ?
C11 C12 S1 O18 -176.2(19) . . . . ?
C8 C9 S1 C12 -174(3) . . . . ?
C10 C9 S1 C12 -3(2) . . . . ?
C8 C9 S1 O18 7(3) . . . . ?
C10 C9 S1 O18 177.5(11) . . . . ?
C34 C35 S2 C32 -6.2(15) . . . . ?
C33 C32 S2 C35 12.0(17) . . . . ?
C31 C32 S2 C35 176.7(13) . . . . ?
C20 C21 S3 C24 171.3(18) . . . . ?
C22 C21 S3 C24 2.7(16) . . . . ?
C23 C24 S3 C21 14.3(17) . . . . ?
C47 C48 S4 C45 0.1(10) . . . . ?
C44 C45 S4 C48 -176.5(8) . . . . ?
C46 C45 S4 C48 -10.1(10) . . . . ?
C6 O2 Mn1 N1 10.6(6) . . . . ?
C6 O2 Mn1 O15 -165.4(6) . . . 2_666 ?
C6 O2 Mn1 O19 -83.8(15) . . . . ?
C6 O2 Mn1 O21 -79.8(6) . . . . ?
C6 O2 Mn1 N10 121.0(6) . . . 2_666 ?
C13 O4 Mn2 N3 10.2(5) . . . . ?
C13 O4 Mn2 O1 -171.9(5) . . . . ?
C13 O4 Mn2 O16 103.9(5) . . . . ?
C13 O4 Mn2 N2 -98.5(5) . . . . ?
C25 O7 Mn3 N5 9.5(5) . . . . ?
C25 O7 Mn3 O6 -165.8(5) . . . . ?
C25 O7 Mn3 O20 -83.2(5) . . . . ?
C25 O7 Mn3 N4 122.8(5) . . . . ?
C37 O12 Mn4 N7 11.5(5) . . . . ?
C37 O12 Mn4 O9 -172.0(5) . . . . ?
C37 O12 Mn4 O17 103.9(5) . . . . ?
C37 O12 Mn4 N6 -98.0(5) . . . . ?
C49 O14 Mn5 O13 -17(2) . . . . ?
C49 O14 Mn5 N9 -25.2(6) . . . . ?
C49 O14 Mn5 O10 162.8(6) . . . . ?
C49 O14 Mn5 O19A -115.0(7) . . . . ?
C49 O14 Mn5 N8 89.6(6) . . . . ?
C49 O14 Mn5 O19B -115.3(7) . . . . ?
O8 C31 C32A C33A 2(2) . . . . ?
N6 C31 C32A C33A -178.5(16) . . . . ?
O8 C31 C32A S2A -158.4(9) . . . . ?
N6 C31 C32A S2A 21.3(16) . . . . ?
C31 C32A C33A C34A -165.9(16) . . . . ?
S2A C32A C33A C34A -3.5(18) . . . . ?
C32A C33A C34A C35A 10(2) . . . . ?
C33A C34A C35A S2A -13(2) . . . . ?
C34A C35A S2A C32A 9.5(16) . . . . ?
C33A C32A S2A C35A -3.3(15) . . . . ?
C31 C32A S2A C35A 162.2(13) . . . . ?
N4 C20 C21A S3A 167.1(13) . . . . ?
O5 C20 C21A S3A -10(2) . . . . ?
N4 C20 C21A C22A -16(2) . . . . ?
O5 C20 C21A C22A 166.4(14) . . . . ?
C20 C21A C22A C23A -150.1(18) . . . . ?
S3A C21A C22A C23A 27.2(18) . . . . ?
C21A C22A C23A C24A -34.0(19) . . . . ?
C22A C23A C24A S3A 30(2) . . . . ?
C20 C21A S3A C24A 167.4(18) . . . . ?
C22A C21A S3A C24A -9.8(15) . . . . ?
C23A C24A S3A C21A -12.0(19) . . . . ?
N8 C44 C45A C46A -30(3) . . . . ?
O11 C44 C45A C46A 136(2) . . . . ?
N8 C44 C45A S4A 151.3(12) . . . . ?
O11 C44 C45A S4A -42.7(19) . . . . ?
C44 C45A C46A C47A -177(3) . . . . ?
S4A C45A C46A C47A 1(2) . . . . ?
C45A C46A C47A C48A -5(3) . . . . ?
C46A C47A C48A S4A 8(4) . . . . ?
C47A C48A S4A C45A -5(3) . . . . ?
C44 C45A S4A C48A -179.3(18) . . . . ?
C46A C45A S4A C48A 2(2) . . . . ?
N2 C8 C9A C10A 30(2) . . . . ?
O3 C8 C9A C10A -152.5(15) . . . . ?
N2 C8 C9A S1A -117.4(12) . . . . ?
O3 C8 C9A S1A 60.3(15) . . . . ?
C8 C9A C10A C11A -172.0(16) . . . . ?
S1A C9A C10A C11A -22.2(16) . . . . ?
C9A C10A C11A C12A 22(2) . . . . ?
C10A C11A C12A S1A -12(3) . . . . ?
C11A C12A S1A C9A -2(3) . . . . ?
C11A C12A S1A O18 -177.8(19) . . . . ?
C8 C9A S1A C12A 169.0(16) . . . . ?
C10A C9A S1A C12A 14.1(17) . . . . ?
C8 C9A S1A O18 -16(3) . . . . ?
C10A C9A S1A O18 -171.3(17) . . . . ?
N10 C56 C57 S5 -68.3(13) . . . . ?
O13 C56 C57 S5 126.9(10) . . . . ?
N10 C56 C57 C58 118.6(12) . . . . ?
O13 C56 C57 C58 -46.1(17) . . . . ?
C59 C58 C57 C56 174.4(12) . . . . ?
C59 C58 C57 S5 1.2(12) . . . . ?
C56 C57 S5 C60 -172.0(10) . . . . ?
C58 C57 S5 C60 1.7(11) . . . . ?
C57 S5 C60 C59 -4.5(14) . . . . ?
S5 C60 C59 C58 7(2) . . . . ?
C57 C58 C59 C60 -4.5(17) . . . . ?
C57A S5A C60A C59A -2(3) . . . . ?
S5A C60A C59A C58A 2(4) . . . . ?
C57A C58A C59A C60A -1(3) . . . . ?
O18 C58A C59A C60A -64(3) 2_766 . . . ?
N10 C56 C57A C58A -48(3) . . . . ?
O13 C56 C57A C58A 117(2) . . . . ?
N10 C56 C57A S5A 107.6(18) . . . . ?
O13 C56 C57A S5A -87.1(17) . . . . ?
N10 C56 C57A O18 -128.4(19) . . . 2_766 ?
O13 C56 C57A O18 37(2) . . . 2_766 ?
C59A C58A C57A C56 154(3) . . . . ?
O18 C58A C57A C56 -113(2) 2_766 . . . ?
C59A C58A C57A S5A 0.0(13) . . . . ?
O18 C58A C57A S5A 93.5(15) 2_766 . . . ?
C59A C58A C57A O18 -93.5(18) . . . 2_766 ?
C60A S5A C57A C56 -159(2) . . . . ?
C60A S5A C57A C58A 1.0(13) . . . . ?
C60A S5A C57A O18 65.3(17) . . . 2_766 ?
C66A N11 C64A O21 -179.5(16) . . . . ?
C65A N11 C64A O21 23(2) . . . . ?
N11 C64A O21 Mn1 172.2(9) . . . . ?
